data_4335427
loop_
_publ_author_name
'Sang Ho Lim'
'Seth M. Cohen'

_publ_section_title
;
 Self-Assembled Supramolecular Clusters Based on Phosphines and Coinage
 Metals: Tetrahedra, Helicates, and Mesocates
;
_journal_name_full 'Inorganic Chemistry'
_journal_page_first 7862
_journal_page_last 7872
_journal_paper_doi 10.1021/ic302840x
_journal_volume 52
_journal_year 2013
_chemical_formula_moiety 'C264 H180 Ag4 I4 P12, 2(C H2 Cl2)'
_chemical_formula_sum 'C266 H184 Ag4 Cl4 I4 P12'
_chemical_formula_weight 4832.61
_chemical_name_common CH2Cl2@[Ag4(tppepb)4]I4
_chemical_name_systematic
; 
 ? 
;
_space_group_IT_number 2
_symmetry_cell_setting triclinic
_symmetry_space_group_name_Hall '-P 1'
_symmetry_space_group_name_H-M 'P -1'
_atom_sites_solution_hydrogens geom
_atom_sites_solution_primary direct
_atom_sites_solution_secondary difmap
_audit_creation_method SHELXL-97
_cell_angle_alpha 60.195(7)
_cell_angle_beta 81.689(7)
_cell_angle_gamma 73.616(6)
_cell_formula_units_Z 2
_cell_length_a 21.783(4)
_cell_length_b 31.274(6)
_cell_length_c 31.425(6)
_cell_measurement_reflns_used 9858
_cell_measurement_temperature 100(2)
_cell_volume 17822(6)
_computing_cell_refinement 'Bruker SMART'
_computing_data_collection 'Bruker SMART'
_computing_data_reduction 'Bruker SAINT'
_computing_molecular_graphics 'Bruker SHELXTL'
_computing_publication_material 'Bruker SHELXTL'
_computing_structure_refinement 'SHELXL-97 (Sheldrick, 2008)'
_computing_structure_solution 'SHELXS-97 (Sheldrick, 2008)'
_diffrn_ambient_temperature 100(2)
_diffrn_measured_fraction_theta_full 0.600
_diffrn_measured_fraction_theta_max 0.600
_diffrn_measurement_device_type 'CCD area detector'
_diffrn_measurement_method 'phi and omega scans'
_diffrn_radiation_monochromator graphite
_diffrn_radiation_source 'fine-focus sealed tube'
_diffrn_radiation_type CuK\a
_diffrn_radiation_wavelength 1.54178
_diffrn_reflns_av_R_equivalents 0.0000
_diffrn_reflns_av_sigmaI/netI 0.0976
_diffrn_reflns_limit_h_max 24
_diffrn_reflns_limit_h_min -24
_diffrn_reflns_limit_k_max 35
_diffrn_reflns_limit_k_min -30
_diffrn_reflns_limit_l_max 35
_diffrn_reflns_limit_l_min 0
_diffrn_reflns_number 55408
_diffrn_reflns_theta_full 61.58
_diffrn_reflns_theta_max 61.58
_diffrn_reflns_theta_min 32.50
_exptl_absorpt_coefficient_mu 5.512
_exptl_absorpt_correction_T_max 0.414
_exptl_absorpt_correction_T_min 0.298
_exptl_absorpt_correction_type multi-scan
_exptl_absorpt_process_details SADABS
_exptl_crystal_colour colorless
_exptl_crystal_density_diffrn 0.901
_exptl_crystal_description plate
_exptl_crystal_F_000 4856
_exptl_crystal_size_max 0.26
_exptl_crystal_size_mid 0.24
_exptl_crystal_size_min 0.16
_platon_squeeze_details
;
;
_refine_diff_density_max 0.999
_refine_diff_density_min -0.688
_refine_diff_density_rms 0.054
_refine_ls_extinction_method SHELXTL
_refine_ls_goodness_of_fit_ref 1.070
_refine_ls_hydrogen_treatment constr
_refine_ls_matrix_type full
_refine_ls_number_parameters 2401
_refine_ls_number_reflns 55408
_refine_ls_number_restraints 0
_refine_ls_restrained_S_all 1.070
_refine_ls_R_factor_all 0.1040
_refine_ls_R_factor_gt 0.0737
_refine_ls_shift/su_max 0.024
_refine_ls_shift/su_mean 0.000
_refine_ls_structure_factor_coef Fsqd
_refine_ls_weighting_details 'calc w=1/[\s^2^(Fo^2^)+(0.1202P)^2^+2.0867P] where P=(Fo^2^+2Fc^2^)/3'
_refine_ls_weighting_scheme calc
_refine_ls_wR_factor_gt 0.1901
_refine_ls_wR_factor_ref 0.2141
_reflns_number_gt 23216
_reflns_number_total 55408
_reflns_threshold_expression >2sigma(I)
_cod_data_source_file ic302840x_si_002_02.cif
_cod_data_source_block CH2Cl2@[Ag4[tppepb]4]I4
_cod_database_code 4335427

loop_
_symmetry_equiv_pos_as_xyz
'x, y, z'
'-x, -y, -z'

loop_
_atom_site_label
_atom_site_type_symbol
_atom_site_fract_x
_atom_site_fract_y
_atom_site_fract_z
_atom_site_U_iso_or_equiv
_atom_site_adp_type
_atom_site_occupancy
_atom_site_symmetry_multiplicity
_atom_site_calc_flag
_atom_site_refinement_flags
_atom_site_disorder_assembly
_atom_site_disorder_group
Ag1 Ag 0.25122(2) 0.003555(17) 0.643426(16) 0.04565(18) Uani 1 1 d . . .
Ag2 Ag 1.018255(19) 0.230665(17) 0.346936(17) 0.04215(18) Uani 1 1 d . . .
Ag3 Ag 0.23424(3) 0.68557(2) 0.41516(2) 0.0579(2) Uani 1 1 d . . .
Ag4 Ag 0.23044(3) 0.46594(2) -0.035389(16) 0.05165(19) Uani 1 1 d . . .
I1 I 0.18713(3) -0.06769(2) 0.70991(2) 0.0692(2) Uani 1 1 d . . .
I2 I 1.14810(2) 0.21561(2) 0.352158(18) 0.05841(19) Uani 1 1 d . . .
I3 I 0.16690(3) 0.761065(19) 0.436940(19) 0.06081(19) Uani 1 1 d . . .
I4 I 0.16505(3) 0.49776(3) -0.118476(17) 0.0676(2) Uani 1 1 d . . .
P1 P 0.20822(7) 0.05130(6) 0.55708(5) 0.0388(3) Uani 1 1 d . . .
P2 P 0.36659(9) -0.02931(6) 0.62765(6) 0.0471(4) Uani 1 1 d . . .
P3 P 0.25561(10) 0.06733(7) 0.66878(7) 0.0537(4) Uani 1 1 d . . .
P4 P 0.97032(7) 0.15634(6) 0.38775(6) 0.0413(3) Uani 1 1 d . . .
P5 P 0.96628(7) 0.30535(6) 0.36083(6) 0.0430(4) Uani 1 1 d . . .
P6 P 0.96884(7) 0.26489(6) 0.26218(6) 0.0430(4) Uani 1 1 d . . .
P7 P 0.20545(10) 0.60150(7) 0.46457(8) 0.0576(5) Uani 1 1 d . . .
P8 P 0.35270(10) 0.65582(8) 0.43153(8) 0.0589(5) Uani 1 1 d . N .
P9 P 0.22868(15) 0.71446(9) 0.32512(9) 0.0712(6) Uani 1 1 d . . .
P10 P 0.34903(9) 0.46070(8) -0.04672(6) 0.0519(4) Uani 1 1 d . . .
P11 P 0.19901(9) 0.52822(7) -0.00282(6) 0.0488(4) Uani 1 1 d . . .
P12 P 0.23247(11) 0.37653(8) 0.02880(6) 0.0566(5) Uani 1 1 d . A .
Cl3S Cl 0.1274(3) 0.2626(2) 0.6096(3) 0.1309(15) Uani 1 1 d . . .
Cl4S Cl 0.0145(3) 0.2230(2) 0.6338(2) 0.1237(13) Uani 1 1 d . . .
C2S C 0.0874(13) 0.2245(10) 0.6038(11) 0.126(6) Uani 1 1 d . . .
H2SA H 0.0806 0.2374 0.5686 0.151 Uiso 1 1 calc R . .
H2SB H 0.1148 0.1894 0.6172 0.151 Uiso 1 1 calc R . .
C2 C 0.4668(4) 0.3396(3) 0.4579(3) 0.0458(14) Uani 1 1 d . . .
C3 C 0.4896(4) 0.2687(3) 0.2513(3) 0.0465(14) Uani 1 1 d . . .
C4 C 0.4206(3) 0.1884(3) 0.3744(2) 0.0413(13) Uani 1 1 d . . .
C5 C 0.6408(3) 0.2161(2) 0.3247(2) 0.0424(13) Uani 1 1 d . . .
C6 C 0.7689(3) 0.1963(2) 0.3479(3) 0.0441(14) Uani 1 1 d . . .
C7 C 0.2101(4) 0.3421(3) 0.3495(3) 0.0472(14) Uani 1 1 d . . .
H7 H 0.2096 0.3104 0.3525 0.057 Uiso 1 1 calc R . .
C8 C 0.2144(3) 0.3003(3) 0.4409(3) 0.0474(14) Uani 1 1 d . . .
C9 C 0.4933(4) 0.2481(3) 0.4876(3) 0.0448(14) Uani 1 1 d . . .
C10 C 0.4393(4) 0.1069(3) 0.5602(3) 0.0488(15) Uani 1 1 d . . .
C11 C 0.7677(4) 0.3011(3) 0.4009(3) 0.0464(15) Uani 1 1 d . . .
C12 C 0.8348(3) 0.1858(2) 0.3600(2) 0.0429(13) Uani 1 1 d . . .
C13 C 0.3968(3) 0.1506(3) 0.5286(3) 0.0502(16) Uani 1 1 d . . .
H13 H 0.3553 0.1494 0.5239 0.060 Uiso 1 1 calc R . .
C14 C 0.4423(3) 0.1363(3) 0.4108(3) 0.0456(15) Uani 1 1 d . . .
H14 H 0.4861 0.1194 0.4113 0.055 Uiso 1 1 calc R . .
C15 C 0.6911(3) 0.1978(2) 0.3003(2) 0.0423(13) Uani 1 1 d . . .
H15 H 0.6815 0.1920 0.2754 0.051 Uiso 1 1 calc R . .
C16 C 0.1911(3) 0.0164(3) 0.5298(3) 0.0408(13) Uani 1 1 d . . .
C17 C 0.2092(3) 0.3459(3) 0.3922(3) 0.0463(14) Uani 1 1 d . . .
C18 C 0.7535(3) 0.1881(3) 0.3113(2) 0.0435(13) Uani 1 1 d . . .
H18 H 0.7866 0.1757 0.2941 0.052 Uiso 1 1 calc R . .
C19 C 0.6410(3) 0.2963(3) 0.4317(3) 0.0439(14) Uani 1 1 d . . .
C20 C 0.3575(4) 0.2114(3) 0.3759(3) 0.0473(15) Uani 1 1 d . . .
H20 H 0.3423 0.2461 0.3525 0.057 Uiso 1 1 calc R . .
C21 C 0.6543(3) 0.3326(3) 0.3850(3) 0.0445(14) Uani 1 1 d . . .
H21 H 0.6200 0.3563 0.3633 0.053 Uiso 1 1 calc R . .
C22 C 0.4211(4) 0.3864(3) 0.4544(3) 0.0485(15) Uani 1 1 d . . .
C23 C 0.1063(3) 0.1351(2) 0.5037(3) 0.0431(13) Uani 1 1 d . . .
H23 H 0.1251 0.1342 0.4748 0.052 Uiso 1 1 calc R . .
C24 C 0.1338(3) 0.0993(3) 0.5492(3) 0.0434(13) Uani 1 1 d . . .
C25 C 0.2112(4) 0.4297(3) 0.2993(3) 0.0526(16) Uani 1 1 d . . .
H25 H 0.2119 0.4583 0.2677 0.063 Uiso 1 1 calc R . .
C26 C 0.3368(3) 0.1352(3) 0.4452(3) 0.0435(14) Uani 1 1 d . . .
C27 C 0.7715(3) 0.3547(3) 0.2491(2) 0.0417(13) Uani 1 1 d . . .
C28 C 0.4997(4) 0.1098(3) 0.5683(3) 0.0518(16) Uani 1 1 d . . .
H28 H 0.5291 0.0800 0.5900 0.062 Uiso 1 1 calc R . .
C29 C 0.2097(4) 0.4353(3) 0.3401(3) 0.0538(17) Uani 1 1 d . . .
C30 C 0.4015(4) 0.1107(2) 0.4447(3) 0.0492(15) Uani 1 1 d . . .
H30 H 0.4168 0.0761 0.4682 0.059 Uiso 1 1 calc R . .
C31 C 0.2944(4) 0.1092(3) 0.4818(3) 0.0461(15) Uani 1 1 d . . .
C32 C 0.6456(4) 0.4156(3) 0.2397(2) 0.0439(13) Uani 1 1 d . . .
C33 C 0.2107(5) 0.4854(3) 0.3345(3) 0.0581(18) Uani 1 1 d . . .
C34 C 0.5736(3) 0.2262(2) 0.3124(3) 0.0426(13) Uani 1 1 d . . .
C35 C 0.5293(4) 0.3396(3) 0.4418(3) 0.0483(14) Uani 1 1 d . . .
H35 H 0.5423 0.3706 0.4263 0.058 Uiso 1 1 calc R . .
C37 C 0.7196(4) 0.2139(3) 0.3733(3) 0.0459(14) Uani 1 1 d . . .
H37 H 0.7294 0.2193 0.3985 0.055 Uiso 1 1 calc R . .
C38 C 0.4741(3) 0.2001(3) 0.5119(3) 0.0469(15) Uani 1 1 d . . .
C39 C 0.4281(4) 0.3645(3) 0.1011(3) 0.0550(18) Uani 1 1 d . . .
C40 C 0.5298(3) 0.2040(2) 0.3487(2) 0.0440(13) Uani 1 1 d . . .
H40 H 0.5436 0.1821 0.3817 0.053 Uiso 1 1 calc R . .
C41 C 0.2117(4) 0.3833(3) 0.3027(3) 0.0492(15) Uani 1 1 d . . .
C42 C 0.4664(4) 0.2137(3) 0.3370(2) 0.0436(13) Uani 1 1 d . . .
C43 C 0.6557(3) 0.2237(3) 0.3617(2) 0.0432(13) Uani 1 1 d . . .
H43 H 0.6223 0.2356 0.3792 0.052 Uiso 1 1 calc R . .
C44 C 0.8342(3) 0.3238(3) 0.2540(2) 0.0426(14) Uani 1 1 d . . .
C45 C 0.7168(4) 0.3347(3) 0.3694(2) 0.0471(14) Uani 1 1 d . . .
H45 H 0.7249 0.3592 0.3371 0.056 Uiso 1 1 calc R . .
C46 C 0.2582(3) 0.0871(2) 0.5123(2) 0.0399(13) Uani 1 1 d . . .
C47 C 0.3600(4) 0.4025(3) 0.4369(3) 0.0509(15) Uani 1 1 d . . .
H47 H 0.3464 0.3837 0.4253 0.061 Uiso 1 1 calc R . .
C48 C 0.8313(4) 0.3035(3) 0.3858(3) 0.0481(15) Uani 1 1 d . . .
C49 C 1.0018(3) 0.0730(3) 0.4815(3) 0.0449(14) Uani 1 1 d . . .
H49 H 1.0316 0.0567 0.4657 0.054 Uiso 1 1 calc R . .
C50 C 0.8895(3) 0.1737(2) 0.3704(2) 0.0459(15) Uani 1 1 d . . .
C51 C 0.4212(3) 0.0602(3) 0.5826(3) 0.0491(16) Uani 1 1 d . . .
C52 C 0.6564(3) 0.3649(3) 0.2510(2) 0.0399(12) Uani 1 1 d . . .
H52 H 0.6211 0.3508 0.2554 0.048 Uiso 1 1 calc R . .
C53 C 0.5525(3) 0.2577(3) 0.2637(3) 0.0455(14) Uani 1 1 d . . .
H53 H 0.5823 0.2718 0.2386 0.055 Uiso 1 1 calc R . .
C54 C 1.0070(4) 0.1103(3) 0.3664(2) 0.0478(14) Uani 1 1 d . . .
C55 C 0.4678(4) 0.3017(3) 0.1995(3) 0.0503(16) Uani 1 1 d . . .
C56 C 0.5558(4) 0.2502(3) 0.4711(3) 0.0468(15) Uani 1 1 d . . .
H56 H 0.5868 0.2198 0.4762 0.056 Uiso 1 1 calc R . .
C57 C 0.9645(4) 0.2204(3) 0.2419(2) 0.0465(14) Uani 1 1 d . . .
C58 C 0.9973(3) 0.0488(3) 0.5334(3) 0.0508(16) Uani 1 1 d . . .
H58 H 1.0231 0.0156 0.5523 0.061 Uiso 1 1 calc R . .
C59 C 0.1038(4) 0.0996(3) 0.5921(3) 0.0511(16) Uani 1 1 d . . .
H59 H 0.1219 0.0750 0.6234 0.061 Uiso 1 1 calc R . .
C60 C 0.5813(3) 0.4472(3) 0.2346(2) 0.0407(13) Uani 1 1 d . . .
C61 C 0.4487(3) 0.2935(3) 0.4797(3) 0.0482(15) Uani 1 1 d . . .
H61 H 0.4054 0.2931 0.4894 0.058 Uiso 1 1 calc R . .
C62 C 0.2509(4) 0.2949(3) 0.4777(3) 0.0500(15) Uani 1 1 d . . .
H62 H 0.2704 0.3213 0.4709 0.060 Uiso 1 1 calc R . .
C63 C 1.0731(4) 0.2968(4) 0.2086(3) 0.0594(18) Uani 1 1 d . . .
H63 H 1.0969 0.2655 0.2332 0.071 Uiso 1 1 calc R . .
C64 C 0.9204(4) 0.1442(3) 0.4787(3) 0.0484(15) Uani 1 1 d . . .
H64 H 0.8937 0.1771 0.4599 0.058 Uiso 1 1 calc R . .
C65 C 0.2589(4) 0.2517(4) 0.5241(3) 0.0545(16) Uani 1 1 d . . .
H65 H 0.2833 0.2486 0.5487 0.065 Uiso 1 1 calc R . .
C66 C 0.4153(4) 0.1960(3) 0.5039(3) 0.0477(15) Uani 1 1 d . . .
H66 H 0.3869 0.2254 0.4807 0.057 Uiso 1 1 calc R . .
C67 C 0.2306(4) 0.2139(3) 0.5330(3) 0.0488(15) Uani 1 1 d . . .
C68 C 0.2368(4) 0.3712(4) 0.1244(3) 0.0572(18) Uani 1 1 d . . .
C69 C 0.4008(4) 0.5014(4) 0.0878(3) 0.0584(19) Uani 1 1 d . . .
H69 H 0.4141 0.5073 0.0555 0.070 Uiso 1 1 calc R . .
C71 C 0.7606(3) 0.4051(3) 0.2372(2) 0.0429(13) Uani 1 1 d . . .
H71 H 0.7960 0.4194 0.2319 0.051 Uiso 1 1 calc R . .
C72 C 0.7188(3) 0.3348(3) 0.2557(2) 0.0435(13) Uani 1 1 d . . .
H72 H 0.7256 0.3003 0.2636 0.052 Uiso 1 1 calc R . .
C73 C 0.5374(3) 0.4502(3) 0.2042(2) 0.0464(14) Uani 1 1 d . . .
H73 H 0.5509 0.4330 0.1854 0.056 Uiso 1 1 calc R . .
C74 C 0.2088(4) 0.3935(3) 0.3865(3) 0.0506(15) Uani 1 1 d . . .
H74 H 0.2078 0.3972 0.4148 0.061 Uiso 1 1 calc R . .
C75 C 0.1926(4) 0.2196(3) 0.4971(4) 0.0584(18) Uani 1 1 d . . .
H75 H 0.1718 0.1939 0.5039 0.070 Uiso 1 1 calc R . .
C76 C 0.9633(3) 0.1197(3) 0.4546(3) 0.0456(14) Uani 1 1 d . . .
C77 C 0.9883(3) 0.3187(3) 0.4071(3) 0.0486(15) Uani 1 1 d . . .
C78 C 0.4464(3) 0.2470(3) 0.2882(3) 0.0477(15) Uani 1 1 d . . .
H78 H 0.4028 0.2548 0.2802 0.057 Uiso 1 1 calc R . .
C79 C 0.3755(3) -0.0488(2) 0.5807(2) 0.0418(13) Uani 1 1 d . . .
C80 C 0.5156(3) 0.1542(3) 0.5455(3) 0.0506(16) Uani 1 1 d . . .
H80 H 0.5563 0.1553 0.5519 0.061 Uiso 1 1 calc R . .
C81 C 0.3378(4) 0.4727(3) 0.4538(3) 0.0547(17) Uani 1 1 d . . .
C82 C 0.4186(4) -0.0353(3) 0.5415(3) 0.0502(15) Uani 1 1 d . . .
H82 H 0.4465 -0.0157 0.5390 0.060 Uiso 1 1 calc R . .
C83 C 0.1689(3) -0.0262(3) 0.5606(3) 0.0478(15) Uani 1 1 d . . .
H83 H 0.1640 -0.0365 0.5946 0.057 Uiso 1 1 calc R . .
C84 C 0.8858(4) 0.3069(3) 0.3734(3) 0.0490(15) Uani 1 1 d . . .
C85 C 0.1888(4) 0.4218(4) 0.2122(3) 0.0592(18) Uani 1 1 d . . .
H85 H 0.1645 0.4523 0.2120 0.071 Uiso 1 1 calc R . .
C88 C 0.3146(3) 0.1864(3) 0.4102(3) 0.0459(14) Uani 1 1 d . . .
H88 H 0.2709 0.2036 0.4099 0.055 Uiso 1 1 calc R . .
C89 C 1.0069(4) 0.3105(3) 0.2106(3) 0.0487(15) Uani 1 1 d . . .
C90 C 0.3346(4) -0.0779(3) 0.5840(3) 0.0513(15) Uani 1 1 d . . .
H90 H 0.3047 -0.0873 0.6102 0.062 Uiso 1 1 calc R . .
C91 C 0.9662(4) 0.3640(3) 0.3035(3) 0.0488(15) Uani 1 1 d . . .
C92 C 1.0231(5) 0.3674(4) 0.2763(4) 0.061(2) Uani 1 1 d . . .
H92 H 1.0599 0.3397 0.2873 0.073 Uiso 1 1 calc R . .
C93 C 0.2158(4) 0.3789(3) 0.2571(3) 0.0527(16) Uani 1 1 d . . .
C94 C 0.6915(4) 0.2626(3) 0.4626(3) 0.0454(14) Uani 1 1 d . . .
H94 H 0.6829 0.2375 0.4945 0.054 Uiso 1 1 calc R . .
C95 C 0.2401(4) 0.1670(3) 0.5793(3) 0.0559(17) Uani 1 1 d . . .
C96 C 0.3179(4) 0.4451(3) 0.4356(3) 0.0546(16) Uani 1 1 d . . .
H96 H 0.2760 0.4560 0.4229 0.065 Uiso 1 1 calc R . .
C97 C 0.9712(5) 0.3579(4) 0.1739(4) 0.064(2) Uani 1 1 d . . .
H97 H 0.9259 0.3673 0.1759 0.077 Uiso 1 1 calc R . .
C98 C 0.4076(4) 0.3952(3) 0.0522(3) 0.0566(19) Uani 1 1 d . . .
C99 C 0.2512(6) 0.5131(4) 0.3005(4) 0.067(2) Uani 1 1 d . . .
H99 H 0.2776 0.5006 0.2802 0.080 Uiso 1 1 calc R . .
C100 C 0.7549(3) 0.2643(3) 0.4485(3) 0.0465(14) Uani 1 1 d . . .
H100 H 0.7889 0.2410 0.4706 0.056 Uiso 1 1 calc R . .
C101 C 0.4125(4) 0.3410(3) 0.1873(3) 0.0543(17) Uani 1 1 d . . .
H101 H 0.3883 0.3469 0.2124 0.065 Uiso 1 1 calc R . .
C102 C 0.4775(4) 0.5297(3) 0.2882(3) 0.0513(16) Uani 1 1 d . . .
C103 C 0.3920(4) 0.3719(3) 0.1386(3) 0.0541(17) Uani 1 1 d . . .
H103 H 0.3536 0.3980 0.1309 0.065 Uiso 1 1 calc R . .
C104 C 0.4275(4) 0.4851(3) 0.1674(3) 0.0484(15) Uani 1 1 d . . .
C105 C 0.6993(3) 0.4349(2) 0.2328(2) 0.0430(13) Uani 1 1 d . . .
H105 H 0.6932 0.4694 0.2250 0.052 Uiso 1 1 calc R . .
C106 C 0.4214(4) -0.0498(3) 0.5065(3) 0.0551(17) Uani 1 1 d . . .
H106 H 0.4513 -0.0405 0.4803 0.066 Uiso 1 1 calc R . .
C107 C 0.9617(4) 0.2982(3) 0.4540(3) 0.0560(17) Uani 1 1 d . . .
H107 H 0.9328 0.2775 0.4620 0.067 Uiso 1 1 calc R . .
C108 C 0.9170(4) 0.1209(3) 0.5288(3) 0.0534(16) Uani 1 1 d . . .
H108 H 0.8879 0.1375 0.5447 0.064 Uiso 1 1 calc R . .
C109 C 0.4733(4) 0.4785(3) 0.2011(3) 0.0503(15) Uani 1 1 d . . .
C110 C 0.3296(5) 0.5639(4) -0.1090(3) 0.0613(19) Uani 1 1 d . . .
H110 H 0.2967 0.5594 -0.1220 0.074 Uiso 1 1 calc R . .
C111 C 0.9564(4) 0.0727(3) 0.5565(3) 0.0559(17) Uani 1 1 d . . .
H111 H 0.9547 0.0566 0.5913 0.067 Uiso 1 1 calc R . .
C112 C 0.5734(4) 0.2953(3) 0.4477(3) 0.0496(15) Uani 1 1 d . . .
C113 C 0.3382(4) -0.0927(3) 0.5488(3) 0.0546(16) Uani 1 1 d . . .
H113 H 0.3113 -0.1132 0.5516 0.066 Uiso 1 1 calc R . .
C114 C 0.3383(4) 0.5001(3) 0.1021(3) 0.0534(16) Uani 1 1 d . . .
C115 C 0.4985(4) 0.5024(3) 0.2594(2) 0.0524(16) Uani 1 1 d . . .
C116 C 0.1857(5) 0.2618(3) 0.4529(3) 0.0578(18) Uani 1 1 d . . .
H116 H 0.1600 0.2651 0.4290 0.069 Uiso 1 1 calc R . .
C117 C 0.1693(4) 0.5058(4) 0.3610(3) 0.0576(17) Uani 1 1 d . . .
H117 H 0.1385 0.4885 0.3823 0.069 Uiso 1 1 calc R . .
C118 C 0.3673(4) 0.5219(3) -0.0702(2) 0.0500(16) Uani 1 1 d . . .
C119 C 0.1727(6) 0.5521(4) 0.3566(4) 0.068(2) Uani 1 1 d . . .
H119 H 0.1460 0.5651 0.3764 0.082 Uiso 1 1 calc R . .
C120 C 1.0304(4) 0.3480(4) 0.3960(3) 0.0559(17) Uani 1 1 d . . .
H120 H 1.0486 0.3621 0.3640 0.067 Uiso 1 1 calc R . .
C121 C 0.9708(4) 0.0878(3) 0.3532(3) 0.0523(16) Uani 1 1 d . . .
H121 H 0.9256 0.0951 0.3568 0.063 Uiso 1 1 calc R . .
C122 C 0.1600(4) -0.0387(3) 0.4934(4) 0.0573(18) Uani 1 1 d . . .
H122 H 0.1486 -0.0572 0.4806 0.069 Uiso 1 1 calc R . .
C123 C 0.3395(6) 0.6133(4) 0.5320(4) 0.072(2) Uani 1 1 d . . .
H123 H 0.3086 0.6443 0.5247 0.086 Uiso 1 1 calc R . .
C124 C 0.2532(4) 0.5178(3) 0.0393(3) 0.0520(16) Uani 1 1 d . . .
C125 C 0.0518(4) 0.1717(3) 0.5006(3) 0.0533(16) Uani 1 1 d . . .
H125 H 0.0348 0.1975 0.4694 0.064 Uiso 1 1 calc R . .
C126 C 0.1974(4) 0.0321(3) 0.4800(3) 0.0563(17) Uani 1 1 d . . .
H126 H 0.2117 0.0619 0.4581 0.068 Uiso 1 1 calc R . .
C127 C 0.8891(3) 0.2999(3) 0.2573(2) 0.0442(14) Uani 1 1 d . . .
C128 C 0.2534(7) 0.5590(5) 0.2959(4) 0.080(3) Uani 1 1 d . . .
H128 H 0.2824 0.5772 0.2732 0.096 Uiso 1 1 calc R . .
C129 C 0.1817(5) 0.0021(4) 0.4630(3) 0.064(2) Uani 1 1 d . . .
H129 H 0.1868 0.0113 0.4292 0.076 Uiso 1 1 calc R . .
C130 C 0.3643(4) 0.4818(4) 0.1813(3) 0.0593(19) Uani 1 1 d . . .
H130 H 0.3514 0.4733 0.2141 0.071 Uiso 1 1 calc R . .
C131 C 0.1251(4) 0.5288(3) 0.0316(3) 0.0541(17) Uani 1 1 d . . .
C132 C 0.2495(5) 0.1279(4) 0.6184(4) 0.066(2) Uani 1 1 d . . .
C133 C 0.0483(4) 0.1355(4) 0.5883(3) 0.0575(18) Uani 1 1 d . . .
H133 H 0.0281 0.1360 0.6170 0.069 Uiso 1 1 calc R . .
C134 C 0.9129(4) 0.4050(3) 0.2863(3) 0.0524(16) Uani 1 1 d . . .
H134 H 0.8740 0.4031 0.3046 0.063 Uiso 1 1 calc R . .
C135 C 0.4218(5) -0.0801(3) 0.6769(3) 0.0584(19) Uani 1 1 d . . .
C136 C 0.9058(5) 0.1768(3) 0.2225(3) 0.0597(19) Uani 1 1 d . . .
H136 H 0.8661 0.1712 0.2202 0.072 Uiso 1 1 calc R . .
C137 C 0.4045(4) 0.0206(3) 0.6014(3) 0.0587(19) Uani 1 1 d . . .
C138 C 0.4154(4) 0.5289(4) -0.0513(3) 0.0578(19) Uani 1 1 d . . .
H138 H 0.4412 0.5007 -0.0251 0.069 Uiso 1 1 calc R . .
C139 C 0.2401(4) 0.3703(3) 0.0865(3) 0.0538(17) Uani 1 1 d . . .
C140 C 0.2932(4) 0.5162(3) 0.4540(3) 0.0576(19) Uani 1 1 d . . .
C141 C 0.0214(4) 0.1713(3) 0.5425(4) 0.0568(18) Uani 1 1 d . . .
H141 H -0.0177 0.1955 0.5400 0.068 Uiso 1 1 calc R . .
C142 C 0.2143(6) 0.5785(4) 0.3237(4) 0.068(2) Uani 1 1 d . . .
C143 C 0.9166(6) 0.4471(4) 0.2439(3) 0.067(2) Uani 1 1 d . . .
H143 H 0.8796 0.4745 0.2328 0.081 Uiso 1 1 calc R . .
C144 C 0.5604(4) 0.4741(3) 0.2616(2) 0.0490(15) Uani 1 1 d . . .
H144 H 0.5901 0.4724 0.2820 0.059 Uiso 1 1 calc R . .
C145 C 0.2309(4) 0.3736(4) 0.1696(3) 0.0544(17) Uani 1 1 d . . .
C146 C 0.4286(6) 0.5217(4) 0.5544(5) 0.077(3) Uani 1 1 d . . .
H146 H 0.4589 0.4904 0.5621 0.092 Uiso 1 1 calc R . .
C147 C 0.4220(5) 0.5259(4) 0.3149(4) 0.064(2) Uani 1 1 d . . .
H147 H 0.3978 0.5046 0.3155 0.077 Uiso 1 1 calc R . .
C148 C 1.0715(4) 0.1000(4) 0.3609(3) 0.0606(18) Uani 1 1 d . . .
H148 H 1.0957 0.1163 0.3685 0.073 Uiso 1 1 calc R . .
C149 C 0.4341(5) 0.5805(3) 0.3423(3) 0.0590(18) Uani 1 1 d . . .
C151 C 0.4130(4) 0.6062(4) 0.3709(3) 0.0621(19) Uani 1 1 d . N .
C152 C 0.3729(5) 0.6051(4) 0.4947(4) 0.0614(19) Uani 1 1 d . . .
C153 C 0.3988(5) 0.4581(4) 0.4692(4) 0.066(2) Uani 1 1 d . . .
H153 H 0.4130 0.4775 0.4795 0.079 Uiso 1 1 calc R . .
C154 C 0.5040(4) 0.2940(3) 0.1625(3) 0.0593(19) Uani 1 1 d . . .
H154 H 0.5418 0.2673 0.1705 0.071 Uiso 1 1 calc R . .
C155 C 0.9083(5) 0.2122(4) 0.2375(3) 0.0607(18) Uani 1 1 d . . .
H155 H 0.8694 0.2309 0.2446 0.073 Uiso 1 1 calc R . .
C156 C 0.2582(4) 0.5515(3) 0.4569(3) 0.0610(19) Uani 1 1 d . . .
C157 C 0.1977(4) 0.4190(3) 0.1695(3) 0.0591(19) Uani 1 1 d . . .
H157 H 0.1812 0.4481 0.1396 0.071 Uiso 1 1 calc R . .
C158 C 0.9776(5) 0.3081(4) 0.4895(3) 0.063(2) Uani 1 1 d . . .
H158 H 0.9596 0.2942 0.5216 0.075 Uiso 1 1 calc R . .
C159 C 0.4002(5) 0.5520(4) 0.3407(3) 0.067(2) Uani 1 1 d . . .
H159 H 0.3605 0.5498 0.3577 0.081 Uiso 1 1 calc R . .
C160 C 0.3214(4) 0.4900(4) 0.1500(3) 0.063(2) Uani 1 1 d . . .
H160 H 0.2785 0.4890 0.1607 0.076 Uiso 1 1 calc R . .
C161 C 0.3399(6) 0.6112(4) -0.1280(3) 0.071(2) Uani 1 1 d . . .
H161 H 0.3140 0.6395 -0.1540 0.085 Uiso 1 1 calc R . .
C162 C 0.2930(4) 0.5094(3) 0.0682(3) 0.0522(16) Uani 1 1 d . . .
C163 C 0.2469(4) 0.3338(4) 0.2573(3) 0.0578(17) Uani 1 1 d . . .
H163 H 0.2637 0.3047 0.2871 0.069 Uiso 1 1 calc R . .
C164 C 0.2537(5) 0.3307(4) 0.2143(3) 0.064(2) Uani 1 1 d . . .
H164 H 0.2740 0.2991 0.2151 0.077 Uiso 1 1 calc R . .
C166 C 0.4412(4) 0.4146(3) 0.4700(4) 0.0604(19) Uani 1 1 d . . .
H166 H 0.4838 0.4045 0.4813 0.072 Uiso 1 1 calc R . .
C167 C 0.4847(4) 0.3257(4) 0.1131(3) 0.063(2) Uani 1 1 d . . .
H167 H 0.5101 0.3209 0.0879 0.076 Uiso 1 1 calc R . .
C168 C 1.0201(5) 0.3385(4) 0.4772(4) 0.068(2) Uani 1 1 d . . .
H168 H 1.0306 0.3462 0.5004 0.081 Uiso 1 1 calc R . .
C169 C 1.0031(6) 0.3891(5) 0.1363(4) 0.076(3) Uani 1 1 d . . .
H169 H 0.9796 0.4200 0.1110 0.092 Uiso 1 1 calc R . .
C170 C 0.4448(4) 0.4942(4) 0.1202(3) 0.0563(18) Uani 1 1 d . . .
H170 H 0.4876 0.4956 0.1095 0.068 Uiso 1 1 calc R . .
C171 C 0.5132(5) 0.5592(4) 0.2889(3) 0.065(2) Uani 1 1 d . . .
H171 H 0.5521 0.5620 0.2708 0.078 Uiso 1 1 calc R . .
C172 C 0.4179(5) 0.5583(4) 0.5069(4) 0.069(2) Uani 1 1 d . . .
H172 H 0.4410 0.5524 0.4815 0.082 Uiso 1 1 calc R . .
C173 C 0.4550(4) 0.5037(3) 0.2288(3) 0.0524(16) Uani 1 1 d . . .
H173 H 0.4119 0.5224 0.2273 0.063 Uiso 1 1 calc R . .
C174 C 0.3802(4) -0.0781(3) 0.5095(3) 0.0591(18) Uani 1 1 d . . .
H174 H 0.3809 -0.0874 0.4849 0.071 Uiso 1 1 calc R . .
C175 C 0.3875(4) 0.4241(4) 0.0093(3) 0.0596(19) Uani 1 1 d . . .
C176 C 0.4003(6) 0.6989(5) 0.4207(4) 0.073(2) Uani 1 1 d . . .
C177 C 0.1534(4) -0.0548(3) 0.5425(4) 0.060(2) Uani 1 1 d . . .
H177 H 0.1387 -0.0845 0.5638 0.072 Uiso 1 1 calc R . .
C178 C 0.3965(5) 0.4351(4) -0.0851(3) 0.064(2) Uani 1 1 d . P .
C179 C 1.0466(5) 0.3571(5) 0.4312(4) 0.073(2) Uani 1 1 d . . .
H179 H 1.0768 0.3768 0.4233 0.087 Uiso 1 1 calc R . .
C180 C 0.9600(9) 0.1517(4) 0.2119(5) 0.088(4) Uani 1 1 d . . .
H180 H 0.9593 0.1296 0.1995 0.106 Uiso 1 1 calc R . .
C181 C 0.0793(6) 0.5091(5) 0.0250(5) 0.080(3) Uani 1 1 d . . .
H181 H 0.0877 0.4951 0.0033 0.096 Uiso 1 1 calc R . .
C182 C 1.0686(6) 0.3768(6) 0.1342(4) 0.086(3) Uani 1 1 d . . .
H182 H 1.0901 0.4002 0.1085 0.103 Uiso 1 1 calc R . .
C183 C 1.1039(5) 0.3304(5) 0.1693(4) 0.076(3) Uani 1 1 d . . .
H183 H 1.1492 0.3216 0.1664 0.091 Uiso 1 1 calc R . .
C184 C 1.0675(7) 0.0436(4) 0.3304(4) 0.078(3) Uani 1 1 d . . .
H184 H 1.0884 0.0210 0.3179 0.093 Uiso 1 1 calc R . .
C186 C 0.2253(6) 0.6634(4) 0.3172(4) 0.073(2) Uani 1 1 d . . .
C187 C 0.2201(7) 0.6241(4) 0.3204(4) 0.076(3) Uani 1 1 d . . .
C188 C 1.1024(6) 0.0656(5) 0.3440(4) 0.077(3) Uani 1 1 d . . .
H188 H 1.1478 0.0571 0.3418 0.093 Uiso 1 1 calc R . .
C189 C 1.0247(6) 0.4122(6) 0.2329(4) 0.078(3) Uani 1 1 d . . .
H189 H 1.0633 0.4153 0.2144 0.093 Uiso 1 1 calc R . .
C190 C 1.0018(6) 0.0551(4) 0.3351(3) 0.068(2) Uani 1 1 d . . .
H190 H 0.9774 0.0403 0.3258 0.082 Uiso 1 1 calc R . .
C192 C 0.9707(6) 0.4523(4) 0.2162(4) 0.072(2) Uani 1 1 d . . .
H192 H 0.9715 0.4826 0.1862 0.086 Uiso 1 1 calc R . .
C193 C 1.0234(6) 0.1901(5) 0.2346(5) 0.083(3) Uani 1 1 d . . .
H193 H 1.0634 0.1928 0.2403 0.099 Uiso 1 1 calc R . .
C195 C 0.3955(7) 0.5300(4) 0.5917(4) 0.078(3) Uani 1 1 d . . .
H195 H 0.4030 0.5044 0.6249 0.094 Uiso 1 1 calc R . .
C196 C 0.1635(6) 0.3477(5) 0.0415(4) 0.074(3) Uani 1 1 d . A .
C198 C 0.3057(6) 0.3306(4) 0.0256(4) 0.126(3) Uani 1 1 d G . .
C16A C 0.3486(7) 0.2981(4) 0.0640(3) 0.126(3) Uani 1 1 d G A 2
H16A H 0.3395 0.2966 0.0951 0.151 Uiso 1 1 calc R A 2
C12D C 0.4049(6) 0.2677(4) 0.0568(4) 0.126(3) Uani 1 1 d G A 2
H12D H 0.4342 0.2454 0.0830 0.151 Uiso 1 1 calc R A 2
C44A C 0.4182(6) 0.2699(4) 0.0112(4) 0.126(3) Uani 1 1 d G A 2
H44A H 0.4567 0.2491 0.0063 0.151 Uiso 1 1 calc R A 2
C28B C 0.3753(7) 0.3025(4) -0.0271(3) 0.126(3) Uani 1 1 d G A 2
H28B H 0.3845 0.3040 -0.0583 0.151 Uiso 1 1 calc R A 2
C254 C 0.3191(6) 0.3328(4) -0.0200(4) 0.126(3) Uani 1 1 d G A .
H254 H 0.2898 0.3551 -0.0462 0.151 Uiso 1 1 calc R B 2
C199 C 0.4259(5) 0.5765(4) -0.0702(3) 0.065(2) Uani 1 1 d . . .
H199 H 0.4582 0.5814 -0.0569 0.078 Uiso 1 1 calc R . .
C200 C 0.3347(5) 0.0535(4) 0.6932(3) 0.067(2) Uani 1 1 d . T .
C202 C 0.1740(6) 0.6066(4) 0.5500(5) 0.078(3) Uani 1 1 d . . .
H202 H 0.1569 0.6415 0.5281 0.093 Uiso 1 1 calc R . .
C203 C 0.4870(6) -0.0873(5) 0.6747(5) 0.084(3) Uani 1 1 d . . .
H203 H 0.5075 -0.0660 0.6462 0.101 Uiso 1 1 calc R . .
C204 C 0.3518(8) 0.5752(5) 0.5808(4) 0.081(3) Uani 1 1 d . . .
H204 H 0.3295 0.5808 0.6066 0.097 Uiso 1 1 calc R . .
C206 C 0.3690(7) 0.4396(5) -0.1237(4) 0.081(3) Uani 1 1 d . . .
H206 H 0.3250 0.4566 -0.1302 0.097 Uiso 1 1 calc R . .
C208 C 0.1898(5) 0.5955(4) -0.0461(3) 0.062(2) Uani 1 1 d . . .
C210 C 0.3935(7) -0.1116(4) 0.7188(4) 0.079(3) Uani 1 1 d . . .
H210 H 0.3485 -0.1076 0.7205 0.095 Uiso 1 1 calc R . .
C211 C 0.2050(6) 0.5731(4) 0.5316(4) 0.071(2) Uani 1 1 d . Q .
C213 C 0.3926(5) 0.6259(5) 0.3975(4) 0.073(2) Uani 1 1 d . . .
C215 C 0.4021(8) 0.4207(5) -0.1536(4) 0.087(3) Uani 1 1 d . P .
H215 H 0.3814 0.4247 -0.1804 0.104 Uiso 1 1 calc R . .
C216 C 0.3885(6) 0.6178(4) -0.1093(4) 0.075(3) Uani 1 1 d . . .
H216 H 0.3964 0.6505 -0.1231 0.090 Uiso 1 1 calc R . .
C217 C 0.3681(8) 0.7464(6) 0.4155(5) 0.089(3) Uani 1 1 d . N .
H217 H 0.3229 0.7548 0.4189 0.106 Uiso 1 1 calc R . .
C223 C 0.1670(10) 0.2972(5) 0.0792(5) 0.094(4) Uani 1 1 d . A .
H223 H 0.2058 0.2770 0.0965 0.112 Uiso 1 1 calc R . .
C224 C 0.3619(11) 0.0019(6) 0.7270(5) 0.101(4) Uani 1 1 d . . .
H224 H 0.3391 -0.0232 0.7357 0.121 Uiso 1 1 calc R C 2
C225 C 0.1683(10) 0.5889(6) 0.5997(5) 0.100(5) Uani 1 1 d . Q .
H225 H 0.1472 0.6115 0.6121 0.119 Uiso 1 1 calc R . .
C227 C 0.2325(9) 0.5226(5) 0.5642(6) 0.096(4) Uani 1 1 d . . .
H227 H 0.2561 0.5006 0.5517 0.115 Uiso 1 1 calc R D 2
C232 C 0.1107(6) 0.5491(7) 0.0640(5) 0.092(4) Uani 1 1 d . . .
H232 H 0.1408 0.5630 0.0690 0.111 Uiso 1 1 calc R . .
C233 C 0.3695(7) 0.0895(6) 0.6758(4) 0.083(3) Uani 1 1 d . . .
H233 H 0.3521 0.1235 0.6517 0.099 Uiso 1 1 calc R E 2
C234 C 0.4987(9) -0.1565(5) 0.7558(5) 0.094(4) Uani 1 1 d . . .
H234 H 0.5259 -0.1823 0.7824 0.113 Uiso 1 1 calc R . .
C237 C 0.4928(6) 0.5848(5) 0.3158(4) 0.078(3) Uani 1 1 d . . .
H237 H 0.5176 0.6049 0.3165 0.094 Uiso 1 1 calc R . .
C238 C 0.1543(8) 0.6171(5) -0.0895(5) 0.086(3) Uani 1 1 d . R .
H238 H 0.1378 0.5962 -0.0965 0.103 Uiso 1 1 calc R . .
C239 C 0.4335(9) -0.1508(4) 0.7603(6) 0.099(4) Uani 1 1 d . . .
H239 H 0.4150 -0.1722 0.7900 0.119 Uiso 1 1 calc R . .
C243 C 0.4622(7) 0.4108(7) -0.0762(8) 0.103(4) Uani 1 1 d . . .
H243 H 0.4837 0.4077 -0.0502 0.124 Uiso 1 1 calc R F 2
C250 C 0.1189(14) 0.2790(7) 0.0897(7) 0.116(6) Uani 1 1 d . . .
H250 H 0.1222 0.2448 0.1147 0.139 Uiso 1 1 calc R G 2
C251 C 0.5006(9) 0.7235(8) 0.4046(7) 0.104(4) Uani 1 1 d . . .
H251 H 0.5460 0.7152 0.4025 0.124 Uiso 1 1 calc R H 2
C252 C 0.0219(8) 0.5099(7) 0.0500(6) 0.101(4) Uani 1 1 d . . .
H252 H -0.0087 0.4950 0.0470 0.122 Uiso 1 1 calc R . .
C257 C 0.0530(7) 0.5487(9) 0.0884(5) 0.110(6) Uani 1 1 d . . .
H257 H 0.0456 0.5601 0.1121 0.132 Uiso 1 1 calc R . .
C260 C 0.4632(10) 0.3967(6) -0.1448(5) 0.106(5) Uani 1 1 d . . .
H260 H 0.4859 0.3827 -0.1650 0.127 Uiso 1 1 calc R I 2
C264 C 1.0197(8) 0.1576(6) 0.2192(6) 0.096(4) Uani 1 1 d . . .
H264 H 1.0583 0.1379 0.2129 0.115 Uiso 1 1 calc R . .
C267 C 0.4034(8) 0.7819(6) 0.4052(6) 0.093(4) Uani 1 1 d . . .
H267 H 0.3819 0.8140 0.4029 0.111 Uiso 1 1 calc R N .
C268 C 0.2097(15) 0.6762(7) -0.0741(7) 0.129(8) Uani 1 1 d . . .
H268 H 0.2338 0.6962 -0.0721 0.155 Uiso 1 1 calc R J 2
C272 C 0.1936(16) 0.5377(6) 0.6322(5) 0.132(9) Uani 1 1 d . . .
H272 H 0.1893 0.5247 0.6666 0.158 Uiso 1 1 calc R K 2
C273 C 0.2180(10) 0.6253(6) -0.0388(5) 0.103(5) Uani 1 1 d . R .
H273 H 0.2428 0.6115 -0.0103 0.124 Uiso 1 1 calc R . .
C279 C 0.1438(10) 0.6674(6) -0.1207(5) 0.104(5) Uani 1 1 d . . .
H279 H 0.1197 0.6813 -0.1495 0.125 Uiso 1 1 calc R L 2
C281 C 0.3047(6) 0.7287(6) 0.2940(5) 0.124(2) Uani 1 1 d G . .
C241 C 0.3393(7) 0.7070(6) 0.2658(5) 0.124(2) Uani 1 1 d G . .
H241 H 0.3228 0.6854 0.2600 0.149 Uiso 1 1 calc R . .
C40A C 0.3982(7) 0.7172(5) 0.2460(5) 0.124(2) Uani 1 1 d G . .
H40A H 0.4219 0.7024 0.2267 0.149 Uiso 1 1 calc R . .
C13A C 0.4224(6) 0.7489(6) 0.2545(5) 0.124(2) Uani 1 1 d G . .
H13A H 0.4626 0.7558 0.2410 0.149 Uiso 1 1 calc R . .
C12A C 0.3877(7) 0.7705(6) 0.2827(5) 0.124(2) Uani 1 1 d G . .
H12A H 0.4042 0.7922 0.2885 0.149 Uiso 1 1 calc R . .
C39B C 0.3289(7) 0.7604(5) 0.3025(5) 0.124(2) Uani 1 1 d G . .
H39B H 0.3052 0.7752 0.3218 0.149 Uiso 1 1 calc R . .
C283 C 0.0088(5) 0.5337(8) 0.0808(4) 0.109(6) Uani 1 1 d . . .
H283 H -0.0323 0.5382 0.0953 0.131 Uiso 1 1 calc R . .
C287 C 0.5225(8) -0.1270(9) 0.7156(8) 0.108(5) Uani 1 1 d . . .
H287 H 0.5678 -0.1325 0.7135 0.129 Uiso 1 1 calc R . .
C294 C 0.4673(11) 0.7709(9) 0.3985(7) 0.110(6) Uani 1 1 d . N .
H294 H 0.4898 0.7962 0.3895 0.131 Uiso 1 1 calc R . .
C6A C 0.1057(7) 0.3759(5) 0.0177(5) 0.084(3) Uani 1 1 d . . .
H6A H 0.1028 0.4096 -0.0081 0.101 Uiso 1 1 calc R M 2
C8A C 0.4655(7) 0.6873(7) 0.4141(6) 0.093(3) Uani 1 1 d . N 2
H8A H 0.4870 0.6555 0.4159 0.112 Uiso 1 1 calc R N 2
C10A C 0.0539(13) 0.3574(11) 0.0297(7) 0.122(7) Uani 1 1 d . O 2
H10A H 0.0141 0.3777 0.0139 0.147 Uiso 1 1 calc R O 2
C15A C 0.4940(9) 0.3917(10) -0.1073(8) 0.112(5) Uani 1 1 d . P 2
H15A H 0.5381 0.3748 -0.1021 0.135 Uiso 1 1 calc R P 2
C18A C 0.0602(14) 0.3084(11) 0.0653(9) 0.136(9) Uani 1 1 d . O 2
H18A H 0.0246 0.2937 0.0740 0.164 Uiso 1 1 calc R O 2
C21A C 0.2267(14) 0.5049(5) 0.6114(5) 0.132(9) Uani 1 1 d . Q 2
H21A H 0.2444 0.4699 0.6327 0.159 Uiso 1 1 calc R Q 2
C22A C 0.1659(17) 0.6984(5) -0.1126(6) 0.137(10) Uani 1 1 d . R 2
H22A H 0.1526 0.7342 -0.1323 0.165 Uiso 1 1 calc R R 2
C39A C 0.0537(4) 0.5514(3) 0.4579(4) 0.1040(15) Uani 1 1 d G S 2
H39A H 0.0414 0.5202 0.4724 0.125 Uiso 1 1 calc R S 2
C262 C 0.1107(4) 0.5529(3) 0.4715(4) 0.1040(15) Uani 1 1 d G . .
H262 H 0.1374 0.5227 0.4952 0.125 Uiso 1 1 calc R S 2
C191 C 0.1287(4) 0.5985(4) 0.4503(4) 0.1040(15) Uani 1 1 d G S .
C221 C 0.0897(4) 0.6428(3) 0.4156(4) 0.1040(15) Uani 1 1 d G . .
H221 H 0.1020 0.6740 0.4011 0.125 Uiso 1 1 calc R S 2
C31A C 0.0326(4) 0.6413(3) 0.4020(4) 0.1040(15) Uani 1 1 d G S 2
H31A H 0.0059 0.6715 0.3782 0.125 Uiso 1 1 calc R S 2
C28A C 0.0146(4) 0.5957(4) 0.4232(4) 0.1040(15) Uani 1 1 d G S 2
H28A H -0.0244 0.5947 0.4139 0.125 Uiso 1 1 calc R S 2
C43A C 0.4174(16) -0.0113(11) 0.7460(9) 0.136(9) Uani 1 1 d . T 2
H43A H 0.4307 -0.0447 0.7725 0.163 Uiso 1 1 calc R T 2
C27B C 0.4309(13) 0.0751(13) 0.6943(9) 0.130(7) Uani 1 1 d . T 2
H27B H 0.4552 0.0995 0.6844 0.156 Uiso 1 1 calc R T 2
C58A C 0.4577(14) 0.0200(14) 0.7301(10) 0.138(8) Uani 1 1 d . T 2
H58A H 0.5007 0.0077 0.7411 0.165 Uiso 1 1 calc R T 2
Cl1 Cl 0.37042(14) 0.33527(19) 0.3568(2) 0.1106(12) Uani 1 1 d . . .
Cl2 Cl 0.4824(4) 0.3754(4) 0.3155(3) 0.204(5) Uani 1 1 d . . .
C1S C 0.4538(4) 0.3228(5) 0.3529(4) 0.074(3) Uani 1 1 d . . .
H1SA H 0.4712 0.3070 0.3863 0.089 Uiso 1 1 calc R . .
H1SB H 0.4696 0.2979 0.3407 0.089 Uiso 1 1 calc R . .
C1D C 0.1965(10) 0.1239(7) 0.7163(7) 0.144(4) Uani 1 1 d G . .
H1D H 0.2245 0.1454 0.6977 0.173 Uiso 1 1 calc R U 2
C11B C 0.1520(10) 0.1350(7) 0.7481(7) 0.144(4) Uani 1 1 d G V 2
H11B H 0.1497 0.1641 0.7512 0.173 Uiso 1 1 calc R V 2
C29A C 0.1111(10) 0.1036(8) 0.7752(8) 0.144(4) Uani 1 1 d G V 2
H29A H 0.0807 0.1112 0.7969 0.173 Uiso 1 1 calc R V 2
C11D C 0.1145(10) 0.0610(8) 0.7705(7) 0.144(4) Uani 1 1 d G V 2
H11D H 0.0865 0.0395 0.7891 0.173 Uiso 1 1 calc R V 2
C4C C 0.1589(10) 0.0499(7) 0.7387(7) 0.144(4) Uani 1 1 d G V 2
H4C H 0.1613 0.0208 0.7356 0.173 Uiso 1 1 calc R V 2
C197 C 0.1999(10) 0.0814(8) 0.7116(8) 0.144(4) Uani 1 1 d G V .
C1E C 0.1683(11) 0.7775(8) 0.2352(5) 0.153(4) Uani 1 1 d G . .
H1E H 0.1986 0.7565 0.2243 0.184 Uiso 1 1 calc R . .
C1 C 0.1693(12) 0.7673(8) 0.2836(5) 0.153(4) Uani 1 1 d G . .
C1A C 0.1250(12) 0.7981(8) 0.2996(5) 0.153(4) Uani 1 1 d G . .
H1A H 0.1257 0.7911 0.3327 0.184 Uiso 1 1 calc R . .
C1B C 0.0795(11) 0.8390(8) 0.2674(5) 0.153(4) Uani 1 1 d G . .
H1B H 0.0492 0.8601 0.2784 0.184 Uiso 1 1 calc R . .
C1C C 0.0785(12) 0.8493(8) 0.2191(5) 0.153(4) Uani 1 1 d G . .
H1C H 0.0474 0.8773 0.1970 0.184 Uiso 1 1 calc R . .
C1F C 0.1228(12) 0.8185(8) 0.2030(4) 0.153(4) Uani 1 1 d G . .
H1F H 0.1221 0.8255 0.1700 0.184 Uiso 1 1 calc R . .

loop_
_atom_site_aniso_label
_atom_site_aniso_U_11
_atom_site_aniso_U_22
_atom_site_aniso_U_33
_atom_site_aniso_U_23
_atom_site_aniso_U_13
_atom_site_aniso_U_12
Ag1 0.0465(3) 0.0412(3) 0.0470(3) -0.0187(2) 0.00170(17) -0.01343(18)
Ag2 0.0278(2) 0.0469(3) 0.0557(3) -0.0275(2) 0.00165(16) -0.01029(17)
Ag3 0.0604(3) 0.0502(3) 0.0722(3) -0.0412(3) 0.0029(2) -0.0051(2)
Ag4 0.0524(3) 0.0613(3) 0.0405(3) -0.0187(2) -0.00058(18) -0.0238(2)
I1 0.0880(4) 0.0587(3) 0.0654(3) -0.0286(2) 0.0244(2) -0.0395(3)
I2 0.0291(2) 0.0791(3) 0.0662(3) -0.0327(2) -0.00356(16) -0.01478(19)
I3 0.0615(3) 0.0546(3) 0.0738(3) -0.0440(2) 0.0057(2) -0.0024(2)
I4 0.0637(3) 0.0919(4) 0.0465(3) -0.0235(2) -0.00664(18) -0.0336(3)
P1 0.0354(7) 0.0365(7) 0.0429(7) -0.0177(6) 0.0029(6) -0.0109(6)
P2 0.0478(9) 0.0379(7) 0.0568(9) -0.0222(7) -0.0001(7) -0.0134(7)
P3 0.0635(11) 0.0504(9) 0.0520(9) -0.0280(8) -0.0030(7) -0.0128(8)
P4 0.0311(7) 0.0417(7) 0.0526(8) -0.0228(6) -0.0029(6) -0.0092(6)
P5 0.0302(8) 0.0498(8) 0.0555(8) -0.0305(7) 0.0061(6) -0.0121(6)
P6 0.0291(7) 0.0480(8) 0.0531(8) -0.0260(7) -0.0017(6) -0.0072(6)
P7 0.0574(10) 0.0495(9) 0.0743(11) -0.0417(9) 0.0073(8) -0.0058(8)
P8 0.0538(10) 0.0661(11) 0.0771(12) -0.0539(10) 0.0077(8) -0.0097(9)
P9 0.0931(17) 0.0555(11) 0.0731(12) -0.0382(10) 0.0020(11) -0.0169(11)
P10 0.0492(9) 0.0590(10) 0.0402(8) -0.0174(7) 0.0002(7) -0.0158(8)
P11 0.0461(9) 0.0595(10) 0.0420(8) -0.0197(7) -0.0009(6) -0.0234(8)
P12 0.0721(12) 0.0617(10) 0.0431(8) -0.0249(7) 0.0063(7) -0.0307(9)
Cl3S 0.100(2) 0.121(3) 0.192(5) -0.096(3) 0.008(3) -0.020(2)
Cl4S 0.104(3) 0.126(3) 0.158(3) -0.089(3) 0.010(2) -0.017(2)
C2S 0.109(13) 0.130(13) 0.155(15) -0.082(12) -0.008(11) -0.022(11)
C2 0.039(3) 0.052(4) 0.060(4) -0.035(3) 0.009(3) -0.020(3)
C3 0.038(3) 0.046(3) 0.048(3) -0.014(3) -0.007(3) -0.013(3)
C4 0.035(3) 0.037(3) 0.048(3) -0.014(3) -0.007(2) -0.012(3)
C5 0.034(3) 0.035(3) 0.044(3) -0.009(2) -0.002(2) -0.009(2)
C6 0.032(3) 0.037(3) 0.054(3) -0.014(3) 0.002(2) -0.012(2)
C7 0.048(4) 0.049(3) 0.055(4) -0.034(3) 0.002(3) -0.009(3)
C8 0.037(3) 0.057(4) 0.053(3) -0.032(3) 0.003(3) -0.010(3)
C9 0.037(3) 0.052(4) 0.054(3) -0.031(3) 0.011(3) -0.017(3)
C10 0.041(3) 0.052(4) 0.067(4) -0.038(3) 0.013(3) -0.021(3)
C11 0.042(4) 0.052(4) 0.057(4) -0.035(3) 0.016(3) -0.018(3)
C12 0.028(4) 0.039(3) 0.056(3) -0.018(3) -0.008(2) -0.006(2)
C13 0.034(3) 0.066(4) 0.063(4) -0.039(3) 0.009(3) -0.019(3)
C14 0.030(3) 0.041(3) 0.049(3) -0.009(3) 0.002(2) -0.011(3)
C15 0.039(3) 0.043(3) 0.042(3) -0.019(2) -0.003(2) -0.008(3)
C16 0.028(3) 0.038(3) 0.056(3) -0.025(3) -0.002(2) -0.004(2)
C17 0.036(3) 0.051(4) 0.059(4) -0.032(3) 0.008(3) -0.016(3)
C18 0.040(3) 0.046(3) 0.044(3) -0.019(3) 0.008(2) -0.017(3)
C19 0.031(3) 0.048(3) 0.058(4) -0.031(3) 0.010(3) -0.011(3)
C20 0.037(3) 0.039(3) 0.055(3) -0.011(3) -0.004(3) -0.013(3)
C21 0.031(3) 0.048(3) 0.058(4) -0.029(3) 0.009(3) -0.014(3)
C22 0.040(3) 0.051(4) 0.068(4) -0.037(3) 0.017(3) -0.020(3)
C23 0.041(3) 0.036(3) 0.059(4) -0.027(3) -0.003(3) -0.011(3)
C24 0.035(3) 0.043(3) 0.063(4) -0.032(3) -0.001(3) -0.012(3)
C25 0.058(4) 0.058(4) 0.051(3) -0.029(3) 0.007(3) -0.024(3)
C26 0.033(3) 0.045(3) 0.051(3) -0.020(3) 0.004(3) -0.016(3)
C27 0.035(3) 0.053(3) 0.038(3) -0.021(3) 0.006(2) -0.015(3)
C28 0.040(3) 0.048(4) 0.070(4) -0.034(3) -0.001(3) -0.004(3)
C29 0.052(4) 0.054(4) 0.064(4) -0.035(4) 0.010(3) -0.017(3)
C30 0.048(4) 0.033(3) 0.054(4) -0.015(3) -0.001(3) -0.003(3)
C31 0.035(3) 0.049(3) 0.050(3) -0.018(3) -0.007(3) -0.010(3)
C32 0.045(3) 0.051(3) 0.042(3) -0.027(3) 0.002(2) -0.011(3)
C33 0.073(5) 0.058(4) 0.058(4) -0.032(3) 0.005(4) -0.031(4)
C34 0.034(3) 0.037(3) 0.052(3) -0.017(3) -0.002(3) -0.009(2)
C35 0.041(3) 0.046(3) 0.056(4) -0.023(3) 0.007(3) -0.013(3)
C37 0.040(3) 0.051(3) 0.051(3) -0.024(3) -0.001(3) -0.017(3)
C38 0.031(3) 0.055(4) 0.074(4) -0.048(3) 0.012(3) -0.012(3)
C39 0.045(4) 0.059(4) 0.044(4) -0.007(3) -0.008(3) -0.019(3)
C40 0.037(3) 0.040(3) 0.046(3) -0.015(3) -0.003(2) -0.007(3)
C41 0.043(3) 0.057(4) 0.054(4) -0.031(3) 0.008(3) -0.017(3)
C42 0.037(3) 0.044(3) 0.041(3) -0.013(3) -0.004(2) -0.009(3)
C43 0.026(3) 0.049(3) 0.048(3) -0.022(3) 0.002(2) -0.004(2)
C44 0.039(4) 0.044(3) 0.046(3) -0.023(3) 0.003(2) -0.011(3)
C45 0.044(4) 0.051(3) 0.039(3) -0.019(3) 0.002(2) -0.009(3)
C46 0.036(3) 0.035(3) 0.044(3) -0.014(2) 0.002(3) -0.013(3)
C47 0.045(4) 0.049(3) 0.074(4) -0.042(3) 0.007(3) -0.014(3)
C48 0.031(4) 0.055(4) 0.057(4) -0.027(3) 0.004(3) -0.011(3)
C49 0.037(3) 0.042(3) 0.059(4) -0.029(3) 0.006(3) -0.010(3)
C50 0.041(4) 0.038(3) 0.049(3) -0.016(3) 0.005(3) -0.008(3)
C51 0.037(3) 0.045(4) 0.080(4) -0.042(3) 0.006(3) -0.010(3)
C52 0.035(3) 0.044(3) 0.045(3) -0.022(3) -0.001(2) -0.013(3)
C53 0.037(3) 0.049(3) 0.048(3) -0.017(3) -0.001(3) -0.017(3)
C54 0.047(4) 0.043(3) 0.049(3) -0.022(3) 0.000(3) -0.004(3)
C55 0.041(3) 0.050(4) 0.046(3) -0.008(3) -0.002(3) -0.018(3)
C56 0.040(3) 0.049(4) 0.057(3) -0.032(3) 0.014(3) -0.011(3)
C57 0.039(3) 0.052(3) 0.048(3) -0.024(3) -0.003(2) -0.009(3)
C58 0.038(3) 0.051(3) 0.061(4) -0.023(3) -0.007(3) -0.010(3)
C59 0.042(4) 0.072(4) 0.055(4) -0.037(3) 0.013(3) -0.031(3)
C60 0.036(3) 0.051(3) 0.036(3) -0.023(3) 0.002(2) -0.008(3)
C61 0.037(3) 0.051(4) 0.069(4) -0.040(3) 0.017(3) -0.014(3)
C62 0.049(4) 0.051(4) 0.053(4) -0.025(3) 0.006(3) -0.020(3)
C63 0.039(4) 0.072(5) 0.070(5) -0.036(4) 0.006(3) -0.017(4)
C64 0.044(3) 0.041(3) 0.067(4) -0.032(3) -0.013(3) -0.001(3)
C65 0.042(3) 0.064(4) 0.063(4) -0.036(4) 0.001(3) -0.009(3)
C66 0.043(3) 0.050(4) 0.065(4) -0.038(3) 0.015(3) -0.021(3)
C67 0.047(4) 0.049(4) 0.055(4) -0.031(3) 0.003(3) -0.009(3)
C68 0.047(4) 0.072(5) 0.057(5) -0.029(4) 0.005(3) -0.026(3)
C69 0.046(4) 0.091(6) 0.043(3) -0.035(4) 0.003(3) -0.021(4)
C71 0.038(3) 0.054(4) 0.040(3) -0.022(3) 0.002(2) -0.019(3)
C72 0.038(3) 0.041(3) 0.045(3) -0.018(3) -0.002(2) -0.006(3)
C73 0.035(3) 0.061(4) 0.047(3) -0.030(3) 0.000(2) -0.009(3)
C74 0.046(4) 0.061(4) 0.057(4) -0.035(3) 0.008(3) -0.022(3)
C75 0.057(4) 0.053(4) 0.075(5) -0.032(4) -0.009(4) -0.020(3)
C76 0.025(3) 0.053(4) 0.065(4) -0.032(3) 0.000(3) -0.010(3)
C77 0.027(3) 0.054(4) 0.073(4) -0.039(3) -0.002(3) -0.004(3)
C78 0.035(3) 0.042(3) 0.060(4) -0.017(3) -0.006(3) -0.012(3)
C79 0.037(3) 0.031(3) 0.051(3) -0.016(2) -0.004(2) -0.004(2)
C80 0.035(3) 0.047(4) 0.075(4) -0.033(3) 0.009(3) -0.013(3)
C81 0.051(4) 0.041(3) 0.080(5) -0.038(3) 0.014(3) -0.015(3)
C82 0.039(3) 0.040(3) 0.068(4) -0.026(3) 0.008(3) -0.009(3)
C83 0.042(3) 0.051(4) 0.053(3) -0.023(3) 0.006(3) -0.024(3)
C84 0.035(4) 0.049(3) 0.060(4) -0.027(3) 0.008(3) -0.009(3)
C85 0.058(4) 0.061(4) 0.060(4) -0.028(4) 0.004(3) -0.020(4)
C88 0.026(3) 0.045(3) 0.050(3) -0.013(3) -0.007(2) -0.001(3)
C89 0.032(3) 0.055(4) 0.051(3) -0.020(3) 0.006(3) -0.012(3)
C90 0.047(4) 0.043(3) 0.063(4) -0.026(3) -0.004(3) -0.010(3)
C91 0.039(4) 0.062(4) 0.053(3) -0.032(3) 0.007(3) -0.018(3)
C92 0.050(4) 0.072(5) 0.067(5) -0.038(4) 0.023(4) -0.027(4)
C93 0.042(3) 0.066(4) 0.051(4) -0.029(3) 0.005(3) -0.015(3)
C94 0.034(3) 0.060(4) 0.050(3) -0.029(3) 0.009(2) -0.021(3)
C95 0.054(4) 0.039(4) 0.067(5) -0.022(4) -0.004(3) -0.006(3)
C96 0.040(3) 0.058(4) 0.081(5) -0.043(4) 0.007(3) -0.019(3)
C97 0.051(4) 0.067(5) 0.066(5) -0.022(4) 0.005(4) -0.026(4)
C98 0.043(4) 0.065(4) 0.045(4) -0.010(3) -0.001(3) -0.023(3)
C99 0.078(6) 0.068(5) 0.078(5) -0.050(4) 0.021(4) -0.034(5)
C100 0.035(3) 0.055(4) 0.053(4) -0.031(3) 0.010(3) -0.011(3)
C101 0.037(3) 0.057(4) 0.059(4) -0.018(3) -0.003(3) -0.013(3)
C102 0.045(4) 0.058(4) 0.052(3) -0.032(3) -0.008(3) 0.000(3)
C103 0.043(4) 0.055(4) 0.055(4) -0.012(3) -0.010(3) -0.022(3)
C104 0.038(3) 0.062(4) 0.049(3) -0.034(3) 0.002(3) -0.006(3)
C105 0.041(3) 0.036(3) 0.044(3) -0.016(2) 0.004(2) -0.006(3)
C106 0.050(4) 0.054(4) 0.054(4) -0.024(3) 0.004(3) -0.006(3)
C107 0.060(4) 0.056(4) 0.054(4) -0.031(3) 0.005(3) -0.010(3)
C108 0.055(4) 0.054(4) 0.066(4) -0.041(3) -0.001(3) -0.011(3)
C109 0.042(4) 0.066(4) 0.044(3) -0.028(3) 0.008(3) -0.016(3)
C110 0.067(5) 0.073(5) 0.048(4) -0.025(4) -0.003(3) -0.028(4)
C111 0.060(4) 0.062(4) 0.055(4) -0.030(3) -0.003(3) -0.024(4)
C112 0.038(4) 0.051(4) 0.064(4) -0.032(3) 0.006(3) -0.011(3)
C113 0.047(4) 0.044(3) 0.077(5) -0.032(3) 0.001(3) -0.013(3)
C114 0.049(4) 0.070(4) 0.050(4) -0.034(3) 0.011(3) -0.022(3)
C115 0.051(4) 0.070(4) 0.039(3) -0.031(3) -0.006(3) -0.009(3)
C116 0.061(4) 0.051(4) 0.069(4) -0.034(4) -0.011(3) -0.009(3)
C117 0.057(4) 0.063(4) 0.063(4) -0.036(4) 0.006(3) -0.021(4)
C118 0.053(4) 0.057(4) 0.034(3) -0.017(3) 0.006(3) -0.016(3)
C119 0.088(7) 0.068(5) 0.069(5) -0.044(4) 0.019(4) -0.036(5)
C120 0.038(3) 0.079(5) 0.068(4) -0.046(4) 0.009(3) -0.022(3)
C121 0.060(4) 0.047(3) 0.048(3) -0.022(3) -0.007(3) -0.010(3)
C122 0.046(4) 0.058(4) 0.083(5) -0.042(4) -0.010(3) -0.013(3)
C123 0.090(7) 0.054(4) 0.086(6) -0.049(4) -0.006(5) -0.005(4)
C124 0.043(4) 0.059(4) 0.048(3) -0.020(3) 0.001(3) -0.016(3)
C125 0.039(3) 0.058(4) 0.072(4) -0.037(3) 0.002(3) -0.015(3)
C126 0.068(5) 0.055(4) 0.055(4) -0.030(3) -0.002(3) -0.020(4)
C127 0.031(4) 0.051(3) 0.055(3) -0.026(3) 0.000(2) -0.014(3)
C128 0.102(8) 0.088(7) 0.081(6) -0.054(5) 0.037(5) -0.060(6)
C129 0.073(5) 0.067(5) 0.065(4) -0.034(4) -0.005(4) -0.030(4)
C130 0.044(4) 0.094(6) 0.049(3) -0.044(4) 0.013(3) -0.017(4)
C131 0.041(4) 0.060(4) 0.052(4) -0.019(3) -0.004(3) -0.014(3)
C132 0.058(5) 0.065(6) 0.080(6) -0.043(5) -0.004(4) -0.006(4)
C133 0.048(4) 0.069(4) 0.060(4) -0.041(4) 0.011(3) -0.006(3)
C134 0.043(4) 0.061(4) 0.057(4) -0.031(4) 0.004(3) -0.017(3)
C135 0.062(5) 0.054(4) 0.072(5) -0.036(4) -0.016(4) -0.013(4)
C136 0.079(6) 0.051(4) 0.053(4) -0.021(3) -0.004(3) -0.028(4)
C137 0.045(4) 0.057(5) 0.082(5) -0.038(4) 0.001(3) -0.016(3)
C138 0.042(4) 0.080(5) 0.049(3) -0.033(4) 0.007(3) -0.011(4)
C139 0.057(4) 0.056(4) 0.052(4) -0.027(3) 0.012(3) -0.021(3)
C140 0.058(4) 0.052(4) 0.085(5) -0.049(4) 0.015(4) -0.020(4)
C141 0.036(3) 0.059(4) 0.084(5) -0.049(4) 0.008(3) -0.001(3)
C142 0.079(6) 0.065(5) 0.076(5) -0.044(4) 0.010(4) -0.025(4)
C143 0.073(6) 0.077(5) 0.051(4) -0.019(4) -0.010(4) -0.035(5)
C144 0.054(4) 0.050(3) 0.044(3) -0.025(3) 0.003(3) -0.013(3)
C145 0.052(4) 0.072(5) 0.052(4) -0.034(4) 0.007(3) -0.029(4)
C146 0.067(5) 0.069(5) 0.101(7) -0.048(5) -0.001(5) -0.012(4)
C147 0.050(4) 0.077(5) 0.075(5) -0.049(4) 0.009(4) -0.012(4)
C148 0.049(4) 0.069(5) 0.071(4) -0.043(4) -0.010(3) -0.003(4)
C149 0.061(5) 0.063(4) 0.059(4) -0.038(4) -0.006(3) -0.005(4)
C151 0.054(4) 0.083(5) 0.071(5) -0.055(5) 0.003(3) -0.012(4)
C152 0.057(4) 0.070(5) 0.084(5) -0.058(4) 0.009(4) -0.019(4)
C153 0.050(4) 0.061(4) 0.107(6) -0.054(5) 0.001(4) -0.016(4)
C154 0.047(4) 0.060(4) 0.056(4) -0.013(3) -0.010(3) -0.016(3)
C155 0.064(5) 0.065(4) 0.055(4) -0.026(3) -0.007(3) -0.020(4)
C156 0.056(4) 0.054(4) 0.077(5) -0.040(4) 0.007(3) -0.007(4)
C157 0.062(4) 0.061(4) 0.046(4) -0.016(3) 0.013(3) -0.027(4)
C158 0.062(5) 0.071(5) 0.063(4) -0.044(4) 0.006(3) -0.007(4)
C159 0.060(5) 0.082(5) 0.067(5) -0.047(4) 0.006(4) -0.007(4)
C160 0.045(4) 0.098(6) 0.063(4) -0.049(4) 0.014(3) -0.025(4)
C161 0.088(6) 0.062(5) 0.051(4) -0.018(4) -0.001(4) -0.020(5)
C162 0.041(3) 0.067(4) 0.049(3) -0.030(3) -0.005(3) -0.008(3)
C163 0.046(4) 0.070(5) 0.058(4) -0.034(4) -0.002(3) -0.007(3)
C164 0.063(5) 0.068(5) 0.062(4) -0.038(4) -0.005(4) -0.002(4)
C166 0.045(4) 0.060(4) 0.102(6) -0.056(4) -0.002(4) -0.015(3)
C167 0.051(4) 0.080(5) 0.049(4) -0.021(4) 0.005(3) -0.025(4)
C168 0.061(5) 0.090(6) 0.081(5) -0.061(5) -0.008(4) -0.015(4)
C169 0.061(5) 0.078(6) 0.072(5) -0.021(5) -0.005(4) -0.019(5)
C170 0.040(3) 0.089(5) 0.049(4) -0.039(4) 0.004(3) -0.020(4)
C171 0.055(4) 0.089(6) 0.068(4) -0.051(4) 0.001(3) -0.015(4)
C172 0.056(5) 0.076(6) 0.099(7) -0.062(6) 0.004(4) -0.016(4)
C173 0.040(3) 0.064(4) 0.050(3) -0.034(3) -0.002(3) 0.004(3)
C174 0.049(4) 0.050(4) 0.079(5) -0.035(4) 0.002(3) -0.006(3)
C175 0.051(4) 0.068(5) 0.052(4) -0.020(4) 0.002(3) -0.022(4)
C176 0.087(7) 0.087(6) 0.066(5) -0.053(5) 0.012(4) -0.026(5)
C177 0.045(4) 0.047(4) 0.092(6) -0.035(4) 0.013(4) -0.020(3)
C178 0.055(5) 0.065(4) 0.062(4) -0.028(4) 0.014(4) -0.013(4)
C179 0.052(4) 0.100(7) 0.087(6) -0.058(5) 0.012(4) -0.033(5)
C180 0.134(12) 0.067(5) 0.092(6) -0.047(5) -0.001(6) -0.047(7)
C181 0.060(6) 0.087(6) 0.091(6) -0.031(5) -0.004(5) -0.036(5)
C182 0.073(7) 0.116(9) 0.064(5) -0.030(5) 0.024(5) -0.056(7)
C183 0.046(4) 0.090(7) 0.077(5) -0.027(5) 0.004(4) -0.023(4)
C184 0.105(8) 0.057(4) 0.068(5) -0.039(4) 0.004(5) -0.001(5)
C186 0.084(6) 0.072(6) 0.072(5) -0.042(4) 0.017(4) -0.028(5)
C187 0.097(7) 0.063(5) 0.084(6) -0.049(4) 0.008(5) -0.021(5)
C188 0.065(5) 0.086(6) 0.081(5) -0.052(5) -0.004(4) 0.006(5)
C189 0.073(6) 0.106(8) 0.073(6) -0.047(6) 0.031(5) -0.054(6)
C190 0.079(6) 0.062(4) 0.066(4) -0.033(4) -0.006(4) -0.012(4)
C192 0.073(6) 0.071(5) 0.062(5) -0.020(4) 0.004(4) -0.031(5)
C193 0.062(6) 0.087(6) 0.105(7) -0.054(6) 0.008(5) -0.016(5)
C195 0.096(7) 0.060(5) 0.082(6) -0.038(4) -0.006(5) -0.014(5)
C196 0.095(7) 0.081(6) 0.066(5) -0.033(5) 0.007(5) -0.058(6)
C198 0.157(7) 0.086(3) 0.129(4) -0.063(3) 0.039(4) -0.021(4)
C16A 0.157(7) 0.086(3) 0.129(4) -0.063(3) 0.039(4) -0.021(4)
C12D 0.157(7) 0.086(3) 0.129(4) -0.063(3) 0.039(4) -0.021(4)
C44A 0.157(7) 0.086(3) 0.129(4) -0.063(3) 0.039(4) -0.021(4)
C28B 0.157(7) 0.086(3) 0.129(4) -0.063(3) 0.039(4) -0.021(4)
C254 0.157(7) 0.086(3) 0.129(4) -0.063(3) 0.039(4) -0.021(4)
C199 0.061(5) 0.084(6) 0.062(4) -0.036(4) 0.009(4) -0.037(4)
C200 0.067(5) 0.080(6) 0.067(4) -0.039(4) -0.015(4) -0.021(5)
C202 0.089(7) 0.047(4) 0.089(6) -0.039(4) 0.012(5) 0.001(4)
C203 0.065(6) 0.085(6) 0.083(6) -0.030(5) -0.016(5) -0.001(5)
C204 0.117(9) 0.073(6) 0.073(6) -0.053(5) 0.013(6) -0.024(6)
C206 0.095(7) 0.079(6) 0.054(4) -0.025(4) 0.000(4) -0.017(6)
C208 0.082(6) 0.065(5) 0.035(3) -0.014(3) -0.009(3) -0.027(4)
C210 0.089(7) 0.053(5) 0.066(5) 0.000(4) -0.035(5) -0.015(5)
C211 0.074(6) 0.051(5) 0.091(6) -0.044(5) 0.000(4) 0.001(4)
C213 0.062(5) 0.097(7) 0.090(6) -0.066(6) 0.000(4) -0.019(5)
C215 0.110(10) 0.082(6) 0.057(5) -0.034(4) 0.003(5) -0.007(7)
C216 0.086(7) 0.073(6) 0.064(5) -0.027(4) 0.019(5) -0.037(5)
C217 0.111(9) 0.089(7) 0.097(7) -0.071(6) 0.024(6) -0.028(7)
C223 0.140(13) 0.063(6) 0.086(7) -0.027(5) -0.025(7) -0.043(7)
C224 0.132(13) 0.084(7) 0.087(7) -0.046(6) -0.034(8) 0.000(8)
C225 0.147(13) 0.079(7) 0.077(6) -0.054(6) 0.011(7) -0.008(7)
C227 0.133(11) 0.052(5) 0.098(8) -0.048(5) 0.025(8) -0.008(6)
C232 0.056(5) 0.146(12) 0.092(7) -0.075(8) -0.003(5) -0.014(6)
C233 0.080(7) 0.114(9) 0.076(5) -0.057(6) -0.012(5) -0.027(6)
C234 0.115(11) 0.068(6) 0.081(7) -0.025(6) -0.034(7) -0.001(7)
C237 0.062(5) 0.102(7) 0.088(6) -0.066(6) 0.008(4) -0.010(5)
C238 0.117(9) 0.067(6) 0.081(6) -0.019(5) -0.038(6) -0.046(6)
C239 0.116(11) 0.053(5) 0.089(7) 0.000(5) -0.046(7) -0.008(6)
C243 0.056(6) 0.119(10) 0.155(13) -0.089(10) 0.003(7) -0.008(6)
C250 0.164(18) 0.085(8) 0.107(9) -0.029(7) 0.003(10) -0.078(12)
C251 0.096(9) 0.115(10) 0.125(10) -0.068(9) 0.018(8) -0.051(9)
C252 0.079(8) 0.100(8) 0.108(9) -0.028(7) 0.014(6) -0.047(7)
C257 0.062(7) 0.178(16) 0.075(6) -0.066(8) -0.001(5) 0.004(8)
C260 0.133(14) 0.094(8) 0.076(6) -0.043(6) 0.033(8) -0.021(9)
C264 0.094(8) 0.101(8) 0.109(8) -0.075(7) 0.004(6) -0.002(7)
C267 0.098(9) 0.097(8) 0.135(10) -0.091(8) 0.026(8) -0.044(7)
C268 0.21(2) 0.083(8) 0.116(10) -0.026(7) -0.065(13) -0.076(12)
C272 0.24(3) 0.066(7) 0.069(6) -0.037(5) 0.002(9) 0.003(10)
C273 0.162(14) 0.076(7) 0.073(6) -0.018(5) -0.061(8) -0.038(8)
C279 0.144(13) 0.083(8) 0.071(6) -0.003(6) -0.047(7) -0.048(9)
C281 0.137(6) 0.119(5) 0.116(5) -0.050(4) 0.021(4) -0.054(4)
C241 0.137(6) 0.119(5) 0.116(5) -0.050(4) 0.021(4) -0.054(4)
C40A 0.137(6) 0.119(5) 0.116(5) -0.050(4) 0.021(4) -0.054(4)
C13A 0.137(6) 0.119(5) 0.116(5) -0.050(4) 0.021(4) -0.054(4)
C12A 0.137(6) 0.119(5) 0.116(5) -0.050(4) 0.021(4) -0.054(4)
C39B 0.137(6) 0.119(5) 0.116(5) -0.050(4) 0.021(4) -0.054(4)
C283 0.045(5) 0.168(15) 0.064(5) -0.022(7) 0.007(4) -0.022(7)
C287 0.071(7) 0.131(13) 0.126(13) -0.072(12) -0.022(7) -0.002(8)
C294 0.129(14) 0.153(14) 0.114(9) -0.098(10) 0.046(9) -0.088(13)
C6A 0.084(7) 0.097(7) 0.082(6) -0.035(5) 0.008(5) -0.058(7)
C8A 0.073(7) 0.110(9) 0.117(9) -0.058(7) 0.007(6) -0.046(7)
C10A 0.126(14) 0.132(15) 0.102(10) -0.032(10) -0.028(9) -0.055(13)
C15A 0.087(9) 0.144(14) 0.126(12) -0.082(11) 0.021(8) -0.035(9)
C18A 0.144(17) 0.143(16) 0.121(12) -0.020(11) -0.022(11) -0.107(16)
C21A 0.22(2) 0.049(5) 0.076(7) -0.025(5) 0.001(9) 0.029(9)
C22A 0.26(3) 0.061(6) 0.073(7) -0.004(5) -0.061(12) -0.036(10)
C39A 0.074(3) 0.132(4) 0.126(4) -0.079(4) 0.016(2) -0.030(3)
C262 0.074(3) 0.132(4) 0.126(4) -0.079(4) 0.016(2) -0.030(3)
C191 0.074(3) 0.132(4) 0.126(4) -0.079(4) 0.016(2) -0.030(3)
C221 0.074(3) 0.132(4) 0.126(4) -0.079(4) 0.016(2) -0.030(3)
C31A 0.074(3) 0.132(4) 0.126(4) -0.079(4) 0.016(2) -0.030(3)
C28A 0.074(3) 0.132(4) 0.126(4) -0.079(4) 0.016(2) -0.030(3)
C43A 0.140(18) 0.134(15) 0.122(12) -0.065(11) -0.063(13) 0.020(15)
C27B 0.105(12) 0.168(19) 0.137(13) -0.072(13) -0.043(10) -0.042(13)
C58A 0.124(15) 0.18(2) 0.140(14) -0.091(15) -0.047(12) -0.027(15)
Cl1 0.0521(13) 0.149(3) 0.189(4) -0.125(3) 0.0161(16) -0.0303(16)
Cl2 0.149(5) 0.201(7) 0.141(4) 0.050(5) -0.030(4) -0.112(5)
C1S 0.038(4) 0.093(7) 0.077(5) -0.033(5) 0.005(3) -0.013(4)
C1D 0.157(8) 0.177(8) 0.153(7) -0.124(7) 0.060(7) -0.062(7)
C11B 0.157(8) 0.177(8) 0.153(7) -0.124(7) 0.060(7) -0.062(7)
C29A 0.157(8) 0.177(8) 0.153(7) -0.124(7) 0.060(7) -0.062(7)
C11D 0.157(8) 0.177(8) 0.153(7) -0.124(7) 0.060(7) -0.062(7)
C4C 0.157(8) 0.177(8) 0.153(7) -0.124(7) 0.060(7) -0.062(7)
C197 0.157(8) 0.177(8) 0.153(7) -0.124(7) 0.060(7) -0.062(7)
C1E 0.162(9) 0.134(6) 0.138(5) -0.069(5) -0.049(6) 0.032(7)
C1 0.162(9) 0.134(6) 0.138(5) -0.069(5) -0.049(6) 0.032(7)
C1A 0.162(9) 0.134(6) 0.138(5) -0.069(5) -0.049(6) 0.032(7)
C1B 0.162(9) 0.134(6) 0.138(5) -0.069(5) -0.049(6) 0.032(7)
C1C 0.162(9) 0.134(6) 0.138(5) -0.069(5) -0.049(6) 0.032(7)
C1F 0.162(9) 0.134(6) 0.138(5) -0.069(5) -0.049(6) 0.032(7)

loop_
_atom_type_symbol
_atom_type_description
_atom_type_scat_dispersion_real
_atom_type_scat_dispersion_imag
_atom_type_scat_source
C C 0.0181 0.0091 'International Tables Vol C Tables 4.2.6.8 and 6.1.1.4'
H H 0.0000 0.0000 'International Tables Vol C Tables 4.2.6.8 and 6.1.1.4'
P P 0.2955 0.4335 'International Tables Vol C Tables 4.2.6.8 and 6.1.1.4'
Cl Cl 0.3639 0.7018 'International Tables Vol C Tables 4.2.6.8 and 6.1.1.4'
Ag Ag 0.1306 4.2820 'International Tables Vol C Tables 4.2.6.8 and 6.1.1.4'
I I -0.3257 6.8362 'International Tables Vol C Tables 4.2.6.8 and 6.1.1.4'

loop_
_geom_angle_atom_site_label_1
_geom_angle_atom_site_label_2
_geom_angle_atom_site_label_3
_geom_angle
P2 Ag1 P3 103.12(7)
P2 Ag1 P1 100.10(6)
P3 Ag1 P1 108.37(6)
P2 Ag1 I1 116.56(4)
P3 Ag1 I1 112.98(5)
P1 Ag1 I1 114.37(4)
P4 Ag2 P5 117.98(5)
P4 Ag2 P6 93.81(6)
P5 Ag2 P6 98.71(6)
P4 Ag2 I2 119.46(4)
P5 Ag2 I2 106.64(4)
P6 Ag2 I2 118.38(4)
P7 Ag3 P9 109.78(8)
P7 Ag3 P8 98.92(8)
P9 Ag3 P8 103.17(9)
P7 Ag3 I3 115.92(5)
P9 Ag3 I3 111.24(6)
P8 Ag3 I3 116.53(5)
P12 Ag4 P11 113.54(6)
P12 Ag4 P10 100.08(7)
P11 Ag4 P10 99.16(7)
P12 Ag4 I4 113.94(5)
P11 Ag4 I4 113.08(5)
P10 Ag4 I4 115.53(5)
C46 P1 C24 102.4(3)
C46 P1 C16 101.6(3)
C24 P1 C16 103.4(3)
C46 P1 Ag1 114.5(2)
C24 P1 Ag1 113.2(3)
C16 P1 Ag1 119.6(2)
C137 P2 C79 103.2(4)
C137 P2 C135 102.7(4)
C79 P2 C135 105.4(3)
C137 P2 Ag1 109.0(3)
C79 P2 Ag1 112.0(2)
C135 P2 Ag1 122.6(3)
C132 P3 C197 101.5(8)
C132 P3 C200 102.1(5)
C197 P3 C200 104.0(9)
C132 P3 Ag1 111.7(3)
C197 P3 Ag1 123.9(4)
C200 P3 Ag1 111.1(4)
C50 P4 C54 101.9(4)
C50 P4 C76 100.6(3)
C54 P4 C76 106.4(3)
C50 P4 Ag2 111.4(2)
C54 P4 Ag2 111.5(2)
C76 P4 Ag2 122.6(2)
C84 P5 C91 103.8(4)
C84 P5 C77 102.0(4)
C91 P5 C77 103.3(4)
C84 P5 Ag2 108.7(3)
C91 P5 Ag2 109.3(3)
C77 P5 Ag2 127.3(2)
C127 P6 C89 102.2(3)
C127 P6 C57 102.4(3)
C89 P6 C57 103.6(3)
C127 P6 Ag2 112.7(2)
C89 P6 Ag2 114.3(3)
C57 P6 Ag2 119.7(2)
C156 P7 C191 101.0(5)
C156 P7 C211 100.7(4)
C191 P7 C211 104.4(5)
C156 P7 Ag3 114.4(3)
C191 P7 Ag3 116.2(3)
C211 P7 Ag3 117.7(4)
C213 P8 C176 103.0(5)
C213 P8 C152 101.9(5)
C176 P8 C152 103.6(5)
C213 P8 Ag3 111.0(4)
C176 P8 Ag3 122.1(4)
C152 P8 Ag3 113.0(3)
C186 P9 C1 104.2(10)
C186 P9 C281 102.0(5)
C1 P9 C281 102.9(12)
C186 P9 Ag3 109.5(4)
C1 P9 Ag3 125.0(5)
C281 P9 Ag3 110.8(5)
C175 P10 C178 104.0(5)
C175 P10 C118 103.4(4)
C178 P10 C118 104.0(4)
C175 P10 Ag4 110.4(3)
C178 P10 Ag4 120.6(4)
C118 P10 Ag4 112.8(3)
C124 P11 C131 101.1(4)
C124 P11 C208 102.1(4)
C131 P11 C208 101.7(4)
C124 P11 Ag4 113.9(3)
C131 P11 Ag4 117.0(3)
C208 P11 Ag4 118.5(3)
C139 P12 C198 101.8(5)
C139 P12 C196 99.6(4)
C198 P12 C196 108.1(7)
C139 P12 Ag4 108.9(3)
C198 P12 Ag4 112.5(4)
C196 P12 Ag4 123.1(4)
Cl4S C2S Cl3S 113.1(15)
Cl4S C2S H2SA 109.0
Cl3S C2S H2SA 109.0
Cl4S C2S H2SB 109.0
Cl3S C2S H2SB 109.0
H2SA C2S H2SB 107.8
C35 C2 C61 118.0(7)
C35 C2 C22 121.1(7)
C61 C2 C22 120.8(6)
C53 C3 C78 118.8(7)
C53 C3 C55 121.2(6)
C78 C3 C55 120.0(7)
C20 C4 C14 117.1(6)
C20 C4 C42 123.9(6)
C14 C4 C42 119.0(6)
C43 C5 C15 118.3(6)
C43 C5 C34 120.6(6)
C15 C5 C34 121.1(7)
C37 C6 C18 119.1(7)
C37 C6 C12 120.3(7)
C18 C6 C12 120.6(7)
C41 C7 C17 122.2(7)
C41 C7 H7 118.9
C17 C7 H7 118.9
C116 C8 C62 117.1(7)
C116 C8 C17 123.6(7)
C62 C8 C17 119.3(7)
C56 C9 C61 118.1(7)
C56 C9 C38 121.2(7)
C61 C9 C38 120.6(6)
C13 C10 C28 119.3(7)
C13 C10 C51 118.6(7)
C28 C10 C51 122.1(8)
C45 C11 C48 121.0(7)
C45 C11 C100 119.0(7)
C48 C11 C100 119.9(8)
C50 C12 C6 175.2(8)
C10 C13 C66 119.5(7)
C10 C13 H13 120.3
C66 C13 H13 120.3
C30 C14 C4 121.3(6)
C30 C14 H14 119.3
C4 C14 H14 119.3
C18 C15 C5 121.9(7)
C18 C15 H15 119.1
C5 C15 H15 119.1
C83 C16 C126 120.1(8)
C83 C16 P1 117.1(6)
C126 C16 P1 122.7(6)
C7 C17 C74 117.5(7)
C7 C17 C8 120.5(7)
C74 C17 C8 121.8(7)
C15 C18 C6 120.3(6)
C15 C18 H18 119.9
C6 C18 H18 119.9
C94 C19 C21 118.4(6)
C94 C19 C112 121.7(7)
C21 C19 C112 119.9(7)
C4 C20 C88 123.0(6)
C4 C20 H20 118.5
C88 C20 H20 118.5
C45 C21 C19 121.0(7)
C45 C21 H21 119.5
C19 C21 H21 119.5
C47 C22 C166 119.0(7)
C47 C22 C2 123.0(7)
C166 C22 C2 117.9(7)
C125 C23 C24 119.7(7)
C125 C23 H23 120.1
C24 C23 H23 120.1
C23 C24 C59 119.6(7)
C23 C24 P1 123.3(5)
C59 C24 P1 117.0(6)
C29 C25 C41 122.0(7)
C29 C25 H25 119.0
C41 C25 H25 119.0
C30 C26 C88 119.4(6)
C30 C26 C31 120.6(7)
C88 C26 C31 120.0(7)
C71 C27 C72 118.5(6)
C71 C27 C44 121.3(6)
C72 C27 C44 120.2(6)
C80 C28 C10 120.3(8)
C80 C28 H28 119.9
C10 C28 H28 119.9
C25 C29 C74 119.2(8)
C25 C29 C33 119.9(8)
C74 C29 C33 120.8(8)
C14 C30 C26 120.3(6)
C14 C30 H30 119.8
C26 C30 H30 119.8
C46 C31 C26 178.9(9)
C52 C32 C105 117.8(6)
C52 C32 C60 120.9(7)
C105 C32 C60 121.3(6)
C117 C33 C99 119.2(8)
C117 C33 C29 120.9(8)
C99 C33 C29 119.8(8)
C40 C34 C53 118.7(7)
C40 C34 C5 120.9(6)
C53 C34 C5 120.4(6)
C2 C35 C112 121.4(7)
C2 C35 H35 119.3
C112 C35 H35 119.3
C6 C37 C43 120.1(7)
C6 C37 H37 120.0
C43 C37 H37 120.0
C66 C38 C80 116.1(7)
C66 C38 C9 122.8(8)
C80 C38 C9 121.1(7)
C103 C39 C167 119.1(7)
C103 C39 C98 120.4(8)
C167 C39 C98 120.5(8)
C42 C40 C34 120.7(6)
C42 C40 H40 119.6
C34 C40 H40 119.6
C25 C41 C7 117.8(7)
C25 C41 C93 119.7(7)
C7 C41 C93 122.5(7)
C40 C42 C78 118.9(6)
C40 C42 C4 121.3(6)
C78 C42 C4 119.7(7)
C5 C43 C37 120.4(6)
C5 C43 H43 119.8
C37 C43 H43 119.8
C127 C44 C27 176.1(7)
C21 C45 C11 120.5(7)
C21 C45 H45 119.7
C11 C45 H45 119.7
C31 C46 P1 176.7(6)
C22 C47 C96 121.6(7)
C22 C47 H47 119.2
C96 C47 H47 119.2
C84 C48 C11 177.5(9)
C76 C49 C58 119.5(7)
C76 C49 H49 120.3
C58 C49 H49 120.3
C12 C50 P4 177.6(7)
C137 C51 C10 178.9(10)
C32 C52 C72 120.3(6)
C32 C52 H52 119.9
C72 C52 H52 119.9
C3 C53 C34 121.6(6)
C3 C53 H53 119.2
C34 C53 H53 119.2
C148 C54 C121 120.1(7)
C148 C54 P4 117.3(7)
C121 C54 P4 122.5(6)
C154 C55 C101 119.3(7)
C154 C55 C3 119.6(7)
C101 C55 C3 121.0(7)
C112 C56 C9 121.1(7)
C112 C56 H56 119.4
C9 C56 H56 119.4
C155 C57 C193 119.5(9)
C155 C57 P6 122.7(7)
C193 C57 P6 117.6(8)
C111 C58 C49 120.8(7)
C111 C58 H58 119.6
C49 C58 H58 119.6
C133 C59 C24 119.6(7)
C133 C59 H59 120.2
C24 C59 H59 120.2
C73 C60 C144 118.5(6)
C73 C60 C32 120.3(6)
C144 C60 C32 121.1(6)
C2 C61 C9 121.3(6)
C2 C61 H61 119.4
C9 C61 H61 119.4
C65 C62 C8 121.7(7)
C65 C62 H62 119.1
C8 C62 H62 119.1
C89 C63 C183 118.0(9)
C89 C63 H63 121.0
C183 C63 H63 121.0
C108 C64 C76 120.6(7)
C108 C64 H64 119.7
C76 C64 H64 119.7
C67 C65 C62 118.0(8)
C67 C65 H65 121.0
C62 C65 H65 121.0
C13 C66 C38 122.2(8)
C13 C66 H66 118.9
C38 C66 H66 118.9
C65 C67 C75 120.6(8)
C65 C67 C95 120.7(8)
C75 C67 C95 118.6(8)
C139 C68 C145 178.1(11)
C114 C69 C170 120.5(7)
C114 C69 H69 119.8
C170 C69 H69 119.8
C105 C71 C27 121.0(6)
C105 C71 H71 119.5
C27 C71 H71 119.5
C27 C72 C52 121.0(6)
C27 C72 H72 119.5
C52 C72 H72 119.5
C60 C73 C109 121.1(7)
C60 C73 H73 119.5
C109 C73 H73 119.5
C29 C74 C17 121.3(7)
C29 C74 H74 119.3
C17 C74 H74 119.3
C116 C75 C67 119.6(8)
C116 C75 H75 120.2
C67 C75 H75 120.2
C49 C76 C64 119.6(7)
C49 C76 P4 122.6(6)
C64 C76 P4 117.4(6)
C120 C77 C107 119.7(8)
C120 C77 P5 121.0(6)
C107 C77 P5 119.3(6)
C3 C78 C42 121.2(7)
C3 C78 H78 119.4
C42 C78 H78 119.4
C82 C79 C90 118.7(7)
C82 C79 P2 124.3(6)
C90 C79 P2 117.0(6)
C28 C80 C38 122.6(7)
C28 C80 H80 118.7
C38 C80 H80 118.7
C153 C81 C96 119.3(8)
C153 C81 C140 121.7(8)
C96 C81 C140 119.0(8)
C106 C82 C79 121.4(7)
C106 C82 H82 119.3
C79 C82 H82 119.3
C16 C83 C177 120.8(7)
C16 C83 H83 119.6
C177 C83 H83 119.6
C48 C84 P5 174.0(7)
C157 C85 C93 120.3(9)
C157 C85 H85 119.8
C93 C85 H85 119.8
C20 C88 C26 118.8(6)
C20 C88 H88 120.6
C26 C88 H88 120.6
C63 C89 C97 121.0(7)
C63 C89 P6 116.4(6)
C97 C89 P6 122.6(6)
C113 C90 C79 119.5(7)
C113 C90 H90 120.2
C79 C90 H90 120.2
C134 C91 C92 119.4(8)
C134 C91 P5 123.2(6)
C92 C91 P5 117.4(7)
C189 C92 C91 118.6(10)
C189 C92 H92 120.7
C91 C92 H92 120.7
C163 C93 C85 118.9(8)
C163 C93 C41 120.6(8)
C85 C93 C41 120.5(8)
C19 C94 C100 122.1(7)
C19 C94 H94 119.0
C100 C94 H94 119.0
C132 C95 C67 178.3(10)
C47 C96 C81 119.1(8)
C47 C96 H96 120.4
C81 C96 H96 120.4
C169 C97 C89 118.9(9)
C169 C97 H97 120.5
C89 C97 H97 120.5
C175 C98 C39 177.1(11)
C33 C99 C128 120.1(9)
C33 C99 H99 120.0
C128 C99 H99 120.0
C94 C100 C11 118.9(7)
C94 C100 H100 120.5
C11 C100 H100 120.5
C55 C101 C103 120.9(8)
C55 C101 H101 119.5
C103 C101 H101 119.5
C147 C102 C171 118.7(8)
C147 C102 C115 120.4(8)
C171 C102 C115 120.9(8)
C101 C103 C39 120.1(8)
C101 C103 H103 119.9
C39 C103 H103 119.9
C170 C104 C130 116.3(7)
C170 C104 C109 121.4(7)
C130 C104 C109 122.3(6)
C71 C105 C32 121.4(6)
C71 C105 H105 119.3
C32 C105 H105 119.3
C82 C106 C174 119.8(7)
C82 C106 H106 120.1
C174 C106 H106 120.1
C77 C107 C158 120.1(9)
C77 C107 H107 120.0
C158 C107 H107 120.0
C64 C108 C111 119.8(7)
C64 C108 H108 120.1
C111 C108 H108 120.1
C173 C109 C73 118.2(7)
C173 C109 C104 119.3(7)
C73 C109 C104 122.4(7)
C161 C110 C118 120.6(9)
C161 C110 H110 119.7
C118 C110 H110 119.7
C58 C111 C108 119.7(7)
C58 C111 H111 120.1
C108 C111 H111 120.1
C56 C112 C35 119.9(7)
C56 C112 C19 119.9(7)
C35 C112 C19 120.0(7)
C90 C113 C174 121.2(8)
C90 C113 H113 119.4
C174 C113 H113 119.4
C69 C114 C160 117.9(8)
C69 C114 C162 120.2(7)
C160 C114 C162 121.9(8)
C144 C115 C173 117.3(7)
C144 C115 C102 121.6(7)
C173 C115 C102 121.1(7)
C75 C116 C8 122.8(8)
C75 C116 H116 118.6
C8 C116 H116 118.6
C33 C117 C119 120.0(8)
C33 C117 H117 120.0
C119 C117 H117 120.0
C138 C118 C110 119.3(8)
C138 C118 P10 123.4(6)
C110 C118 P10 117.3(7)
C142 C119 C117 120.0(9)
C142 C119 H119 120.0
C117 C119 H119 120.0
C77 C120 C179 120.1(8)
C77 C120 H120 120.0
C179 C120 H120 120.0
C190 C121 C54 119.3(8)
C190 C121 H121 120.4
C54 C121 H121 120.4
C129 C122 C177 122.0(9)
C129 C122 H122 119.0
C177 C122 H122 119.0
C152 C123 C204 119.2(10)
C152 C123 H123 120.4
C204 C123 H123 120.4
C162 C124 P11 177.5(8)
C23 C125 C141 120.7(8)
C23 C125 H125 119.6
C141 C125 H125 119.6
C16 C126 C129 117.5(7)
C16 C126 H126 121.2
C129 C126 H126 121.2
C44 C127 P6 179.7(10)
C142 C128 C99 121.0(9)
C142 C128 H128 119.5
C99 C128 H128 119.5
C122 C129 C126 121.3(9)
C122 C129 H129 119.3
C126 C129 H129 119.3
C160 C130 C104 122.5(7)
C160 C130 H130 118.7
C104 C130 H130 118.7
C181 C131 C232 118.2(10)
C181 C131 P11 118.5(9)
C232 C131 P11 123.2(8)
C95 C132 P3 168.5(9)
C59 C133 C141 120.1(6)
C59 C133 H133 119.9
C141 C133 H133 119.9
C143 C134 C91 119.7(8)
C143 C134 H134 120.1
C91 C134 H134 120.1
C203 C135 C210 119.7(9)
C203 C135 P2 124.7(8)
C210 C135 P2 115.7(8)
C180 C136 C155 118.5(9)
C180 C136 H136 120.7
C155 C136 H136 120.7
C51 C137 P2 169.6(7)
C199 C138 C118 120.4(8)
C199 C138 H138 119.8
C118 C138 H138 119.8
C68 C139 P12 170.4(8)
C156 C140 C81 175.5(11)
C125 C141 C133 120.0(7)
C125 C141 H141 120.0
C133 C141 H141 120.0
C119 C142 C128 119.5(10)
C119 C142 C187 120.5(10)
C128 C142 C187 119.9(11)
C134 C143 C192 123.2(11)
C134 C143 H143 118.4
C192 C143 H143 118.4
C115 C144 C60 122.4(7)
C115 C144 H144 118.8
C60 C144 H144 118.8
C157 C145 C164 118.9(8)
C157 C145 C68 119.1(8)
C164 C145 C68 121.8(9)
C172 C146 C195 120.2(10)
C172 C146 H146 119.9
C195 C146 H146 119.9
C102 C147 C159 121.7(10)
C102 C147 H147 119.1
C159 C147 H147 119.1
C54 C148 C188 120.0(10)
C54 C148 H148 120.0
C188 C148 H148 120.0
C159 C149 C237 119.2(9)
C159 C149 C151 121.1(9)
C237 C149 C151 119.7(10)
C213 C151 C149 175.7(11)
C123 C152 C172 119.0(10)
C123 C152 P8 117.0(8)
C172 C152 P8 123.9(7)
C81 C153 C166 120.8(8)
C81 C153 H153 119.6
C166 C153 H153 119.6
C55 C154 C167 120.2(8)
C55 C154 H154 119.9
C167 C154 H154 119.9
C57 C155 C136 122.0(9)
C57 C155 H155 119.0
C136 C155 H155 119.0
C140 C156 P7 176.8(8)
C85 C157 C145 120.5(8)
C85 C157 H157 119.8
C145 C157 H157 119.8
C168 C158 C107 119.1(8)
C168 C158 H158 120.4
C107 C158 H158 120.4
C149 C159 C147 120.8(9)
C149 C159 H159 119.6
C147 C159 H159 119.6
C130 C160 C114 121.3(8)
C130 C160 H160 119.4
C114 C160 H160 119.4
C110 C161 C216 119.7(9)
C110 C161 H161 120.1
C216 C161 H161 120.1
C124 C162 C114 179.0(9)
C93 C163 C164 120.4(8)
C93 C163 H163 119.8
C164 C163 H163 119.8
C163 C164 C145 120.7(9)
C163 C164 H164 119.6
C145 C164 H164 119.6
C22 C166 C153 120.0(8)
C22 C166 H166 120.0
C153 C166 H166 120.0
C39 C167 C154 120.2(8)
C39 C167 H167 119.9
C154 C167 H167 119.9
C179 C168 C158 119.5(8)
C179 C168 H168 120.2
C158 C168 H168 120.2
C97 C169 C182 121.0(11)
C97 C169 H169 119.5
C182 C169 H169 119.5
C104 C170 C69 121.4(7)
C104 C170 H170 119.3
C69 C170 H170 119.3
C102 C171 C237 120.3(9)
C102 C171 H171 119.9
C237 C171 H171 119.9
C146 C172 C152 120.7(9)
C146 C172 H172 119.7
C152 C172 H172 119.7
C109 C173 C115 122.5(7)
C109 C173 H173 118.7
C115 C173 H173 118.7
C113 C174 C106 119.4(8)
C113 C174 H174 120.3
C106 C174 H174 120.3
C98 C175 P10 171.2(7)
C8A C176 C217 120.5(13)
C8A C176 P8 122.0(11)
C217 C176 P8 117.3(11)
C122 C177 C83 118.2(7)
C122 C177 H177 120.9
C83 C177 H177 120.9
C206 C178 C243 118.6(12)
C206 C178 P10 119.9(9)
C243 C178 P10 121.5(11)
C168 C179 C120 121.4(9)
C168 C179 H179 119.3
C120 C179 H179 119.3
C136 C180 C264 120.1(9)
C136 C180 H180 119.9
C264 C180 H180 119.9
C252 C181 C131 119.9(15)
C252 C181 H181 120.1
C131 C181 H181 120.1
C169 C182 C183 120.6(9)
C169 C182 H182 119.7
C183 C182 H182 119.7
C182 C183 C63 120.4(9)
C182 C183 H183 119.8
C63 C183 H183 119.8
C190 C184 C188 118.9(9)
C190 C184 H184 120.5
C188 C184 H184 120.5
C187 C186 P9 168.5(9)
C186 C187 C142 179.4(13)
C184 C188 C148 120.6(10)
C184 C188 H188 119.7
C148 C188 H188 119.7
C192 C189 C92 121.0(8)
C192 C189 H189 119.5
C92 C189 H189 119.5
C184 C190 C121 121.1(10)
C184 C190 H190 119.5
C121 C190 H190 119.5
C143 C192 C189 118.1(9)
C143 C192 H192 121.0
C189 C192 H192 121.0
C264 C193 C57 117.3(13)
C264 C193 H193 121.4
C57 C193 H193 121.4
C204 C195 C146 120.0(11)
C204 C195 H195 120.0
C146 C195 H195 120.0
C6A C196 C223 117.8(12)
C6A C196 P12 121.5(9)
C223 C196 P12 120.5(11)
C16A C198 C254 120.0
C16A C198 P12 124.4(6)
C254 C198 P12 115.5(6)
C12D C16A C198 120.0
C12D C16A H16A 120.0
C198 C16A H16A 120.0
C44A C12D C16A 120.0
C44A C12D H12D 120.0
C16A C12D H12D 120.0
C12D C44A C28B 120.0
C12D C44A H44A 120.0
C28B C44A H44A 120.0
C44A C28B C254 120.0
C44A C28B H28B 120.0
C254 C28B H28B 120.0
C28B C254 C198 120.0
C28B C254 H254 120.0
C198 C254 H254 120.0
C138 C199 C216 119.5(9)
C138 C199 H199 120.3
C216 C199 H199 120.3
C233 C200 C224 120.8(14)
C233 C200 P3 122.3(9)
C224 C200 P3 116.5(11)
C225 C202 C211 120.1(11)
C225 C202 H202 120.0
C211 C202 H202 120.0
C135 C203 C287 117.9(14)
C135 C203 H203 121.0
C287 C203 H203 121.0
C195 C204 C123 120.8(9)
C195 C204 H204 119.6
C123 C204 H204 119.6
C178 C206 C215 122.5(13)
C178 C206 H206 118.8
C215 C206 H206 118.8
C273 C208 C238 119.3(9)
C273 C208 P11 121.9(7)
C238 C208 P11 118.8(8)
C135 C210 C239 119.1(13)
C135 C210 H210 120.5
C239 C210 H210 120.5
C227 C211 C202 119.4(11)
C227 C211 P7 125.4(8)
C202 C211 P7 115.2(8)
C151 C213 P8 171.6(10)
C260 C215 C206 119.4(14)
C260 C215 H215 120.3
C206 C215 H215 120.3
C161 C216 C199 120.5(9)
C161 C216 H216 119.7
C199 C216 H216 119.7
C176 C217 C267 119.1(14)
C176 C217 H217 120.4
C267 C217 H217 120.4
C250 C223 C196 120.3(18)
C250 C223 H223 119.9
C196 C223 H223 119.9
C43A C224 C200 121(2)
C43A C224 H224 119.7
C200 C224 H224 119.7
C202 C225 C272 120.1(11)
C202 C225 H225 119.9
C272 C225 H225 119.9
C21A C227 C211 121.4(11)
C21A C227 H227 119.3
C211 C227 H227 119.3
C257 C232 C131 119.8(16)
C257 C232 H232 120.1
C131 C232 H232 120.1
C200 C233 C27B 118.8(17)
C200 C233 H233 120.6
C27B C233 H233 120.6
C287 C234 C239 119.7(12)
C287 C234 H234 120.2
C239 C234 H234 120.2
C171 C237 C149 119.2(12)
C171 C237 H237 120.4
C149 C237 H237 120.4
C279 C238 C208 119.8(10)
C279 C238 H238 120.1
C208 C238 H238 120.1
C234 C239 C210 118.6(14)
C234 C239 H239 120.7
C210 C239 H239 120.7
C15A C243 C178 117.0(19)
C15A C243 H243 121.5
C178 C243 H243 121.5
C223 C250 C18A 121.3(14)
C223 C250 H250 119.4
C18A C250 H250 119.4
C294 C251 C8A 118.7(17)
C294 C251 H251 120.7
C8A C251 H251 120.7
C181 C252 C283 119.1(15)
C181 C252 H252 120.5
C283 C252 H252 120.5
C283 C257 C232 123.2(17)
C283 C257 H257 118.4
C232 C257 H257 118.4
C215 C260 C15A 121.0(14)
C215 C260 H260 119.5
C15A C260 H260 119.5
C193 C264 C180 122.3(12)
C193 C264 H264 118.9
C180 C264 H264 118.9
C294 C267 C217 120.6(14)
C294 C267 H267 119.7
C217 C267 H267 119.7
C273 C268 C22A 120.7(13)
C273 C268 H268 119.7
C22A C268 H268 119.7
C225 C272 C21A 117.7(11)
C225 C272 H272 121.1
C21A C272 H272 121.1
C208 C273 C268 118.5(10)
C208 C273 H273 120.8
C268 C273 H273 120.8
C22A C279 C238 122.5(11)
C22A C279 H279 118.7
C238 C279 H279 118.7
C241 C281 C39B 120.0
C241 C281 P9 123.3(7)
C39B C281 P9 116.6(7)
C40A C241 C281 120.0
C40A C241 H241 120.0
C281 C241 H241 120.0
C241 C40A C13A 120.0
C241 C40A H40A 120.0
C13A C40A H40A 120.0
C12A C13A C40A 120.0
C12A C13A H13A 120.0
C40A C13A H13A 120.0
C13A C12A C39B 120.0
C13A C12A H12A 120.0
C39B C12A H12A 120.0
C12A C39B C281 120.0
C12A C39B H39B 120.0
C281 C39B H39B 120.0
C257 C283 C252 119.4(12)
C257 C283 H283 120.3
C252 C283 H283 120.3
C234 C287 C203 125.0(16)
C234 C287 H287 117.5
C203 C287 H287 117.5
C267 C294 C251 121.3(13)
C267 C294 H294 119.3
C251 C294 H294 119.3
C10A C6A C196 122.3(14)
C10A C6A H6A 118.8
C196 C6A H6A 118.8
C176 C8A C251 119.5(16)
C176 C8A H8A 120.2
C251 C8A H8A 120.2
C6A C10A C18A 118(2)
C6A C10A H10A 121.2
C18A C10A H10A 121.2
C260 C15A C243 121.4(19)
C260 C15A H15A 119.3
C243 C15A H15A 119.3
C10A C18A C250 120.8(16)
C10A C18A H18A 119.6
C250 C18A H18A 119.6
C227 C21A C272 121.1(11)
C227 C21A H21A 119.4
C272 C21A H21A 119.4
C279 C22A C268 117.8(13)
C279 C22A H22A 121.1
C268 C22A H22A 121.1
C262 C39A C28A 120.0
C262 C39A H39A 120.0
C28A C39A H39A 120.0
C191 C262 C39A 120.0
C191 C262 H262 120.0
C39A C262 H262 120.0
C262 C191 C221 120.0
C262 C191 P7 121.4(5)
C221 C191 P7 118.5(5)
C191 C221 C31A 120.0
C191 C221 H221 120.0
C31A C221 H221 120.0
C28A C31A C221 120.0
C28A C31A H31A 120.0
C221 C31A H31A 120.0
C31A C28A C39A 120.0
C31A C28A H28A 120.0
C39A C28A H28A 120.0
C224 C43A C58A 124(2)
C224 C43A H43A 118.2
C58A C43A H43A 118.2
C233 C27B C58A 118(2)
C233 C27B H27B 120.8
C58A C27B H27B 120.8
C43A C58A C27B 117(2)
C43A C58A H58A 121.6
C27B C58A H58A 121.6
Cl2 C1S Cl1 114.0(7)
Cl2 C1S H1SA 108.7
Cl1 C1S H1SA 108.7
Cl2 C1S H1SB 108.7
Cl1 C1S H1SB 108.7
H1SA C1S H1SB 107.6
C11B C1D C197 120.0
C11B C1D H1D 120.0
C197 C1D H1D 120.0
C1D C11B C29A 120.0
C1D C11B H11B 120.0
C29A C11B H11B 120.0
C11D C29A C11B 120.0
C11D C29A H29A 120.0
C11B C29A H29A 120.0
C29A C11D C4C 120.0
C29A C11D H11D 120.0
C4C C11D H11D 120.0
C11D C4C C197 120.0
C11D C4C H4C 120.0
C197 C4C H4C 120.0
C4C C197 C1D 120.0
C4C C197 P3 119.2(6)
C1D C197 P3 120.8(6)
C1 C1E C1F 120.0
C1 C1E H1E 120.0
C1F C1E H1E 120.0
C1A C1 C1E 120.0
C1A C1 P9 120.1(7)
C1E C1 P9 119.9(7)
C1 C1A C1B 120.0
C1 C1A H1A 120.0
C1B C1A H1A 120.0
C1C C1B C1A 120.0
C1C C1B H1B 120.0
C1A C1B H1B 120.0
C1B C1C C1F 120.0
C1B C1C H1C 120.0
C1F C1C H1C 120.0
C1C C1F C1E 120.0
C1C C1F H1F 120.0
C1E C1F H1F 120.0

loop_
_geom_bond_atom_site_label_1
_geom_bond_atom_site_label_2
_geom_bond_distance
Ag1 P2 2.5114(19)
Ag1 P3 2.516(2)
Ag1 P1 2.5273(17)
Ag1 I1 2.7500(8)
Ag2 P4 2.4813(17)
Ag2 P5 2.5114(18)
Ag2 P6 2.5967(17)
Ag2 I2 2.7484(8)
Ag3 P7 2.511(2)
Ag3 P9 2.516(3)
Ag3 P8 2.518(2)
Ag3 I3 2.7491(8)
Ag4 P12 2.498(2)
Ag4 P11 2.517(2)
Ag4 P10 2.526(2)
Ag4 I4 2.7440(8)
P1 C46 1.760(6)
P1 C24 1.822(7)
P1 C16 1.823(7)
P2 C137 1.746(9)
P2 C79 1.825(7)
P2 C135 1.839(9)
P3 C132 1.746(11)
P3 C197 1.814(7)
P3 C200 1.837(10)
P4 C50 1.771(8)
P4 C54 1.823(7)
P4 C76 1.833(8)
P5 C84 1.732(7)
P5 C91 1.823(8)
P5 C77 1.854(8)
P6 C127 1.754(7)
P6 C89 1.824(7)
P6 C57 1.824(8)
P7 C156 1.764(9)
P7 C191 1.830(7)
P7 C211 1.836(12)
P8 C213 1.745(11)
P8 C176 1.800(13)
P8 C152 1.839(11)
P9 C186 1.756(11)
P9 C1 1.802(9)
P9 C281 1.846(8)
P10 C175 1.729(9)
P10 C178 1.817(9)
P10 C118 1.817(8)
P11 C124 1.749(8)
P11 C131 1.806(8)
P11 C208 1.821(9)
P12 C139 1.755(8)
P12 C198 1.850(8)
P12 C196 1.861(10)
Cl3S C2S 1.75(3)
Cl4S C2S 1.73(3)
C2S H2SA 0.9900
C2S H2SB 0.9900
C2 C35 1.382(11)
C2 C61 1.401(12)
C2 C22 1.481(11)
C3 C53 1.379(11)
C3 C78 1.397(12)
C3 C55 1.489(11)
C4 C20 1.366(11)
C4 C14 1.434(10)
C4 C42 1.476(11)
C5 C43 1.395(12)
C5 C15 1.397(11)
C5 C34 1.474(10)
C6 C37 1.398(12)
C6 C18 1.398(12)
C6 C12 1.442(10)
C7 C41 1.398(13)
C7 C17 1.403(12)
C7 H7 0.9500
C8 C116 1.372(14)
C8 C62 1.413(12)
C8 C17 1.475(13)
C9 C56 1.394(11)
C9 C61 1.402(12)
C9 C38 1.459(12)
C10 C13 1.383(13)
C10 C28 1.411(12)
C10 C51 1.416(12)
C11 C45 1.393(12)
C11 C48 1.406(12)
C11 C100 1.412(12)
C12 C50 1.185(12)
C13 C66 1.386(13)
C13 H13 0.9500
C14 C30 1.359(12)
C14 H14 0.9500
C15 C18 1.363(11)
C15 H15 0.9500
C16 C83 1.376(11)
C16 C126 1.384(12)
C17 C74 1.404(12)
C18 H18 0.9500
C19 C94 1.379(12)
C19 C21 1.392(12)
C19 C112 1.488(10)
C20 C88 1.390(11)
C20 H20 0.9500
C21 C45 1.386(11)
C21 H21 0.9500
C22 C47 1.373(13)
C22 C166 1.389(12)
C23 C125 1.373(12)
C23 C24 1.391(12)
C23 H23 0.9500
C24 C59 1.414(11)
C25 C29 1.372(13)
C25 C41 1.399(13)
C25 H25 0.9500
C26 C30 1.403(12)
C26 C88 1.404(11)
C26 C31 1.422(12)
C27 C71 1.380(11)
C27 C72 1.398(11)
C27 C44 1.411(11)
C28 C80 1.330(13)
C28 H28 0.9500
C29 C74 1.397(14)
C29 C33 1.493(12)
C30 H30 0.9500
C31 C46 1.204(12)
C32 C52 1.396(11)
C32 C105 1.408(11)
C32 C60 1.446(10)
C33 C117 1.378(14)
C33 C99 1.382(15)
C34 C40 1.402(11)
C34 C53 1.406(11)
C35 C112 1.385(12)
C35 H35 0.9500
C37 C43 1.399(11)
C37 H37 0.9500
C38 C66 1.392(11)
C38 C80 1.425(13)
C39 C103 1.400(15)
C39 C167 1.402(15)
C39 C98 1.406(13)
C40 C42 1.393(11)
C40 H40 0.9500
C41 C93 1.493(12)
C42 C78 1.405(12)
C43 H43 0.9500
C44 C127 1.206(11)
C45 H45 0.9500
C47 C96 1.374(12)
C47 H47 0.9500
C48 C84 1.214(13)
C49 C76 1.356(12)
C49 C58 1.419(13)
C49 H49 0.9500
C51 C137 1.217(14)
C52 C72 1.399(10)
C52 H52 0.9500
C53 H53 0.9500
C54 C148 1.354(13)
C54 C121 1.407(13)
C55 C154 1.392(15)
C55 C101 1.392(12)
C56 C112 1.368(13)
C56 H56 0.9500
C57 C155 1.357(13)
C57 C193 1.429(16)
C58 C111 1.361(14)
C58 H58 0.9500
C59 C133 1.372(13)
C59 H59 0.9500
C60 C73 1.398(11)
C60 C144 1.421(11)
C61 H61 0.9500
C62 C65 1.401(13)
C62 H62 0.9500
C63 C89 1.385(12)
C63 C183 1.395(16)
C63 H63 0.9500
C64 C108 1.369(13)
C64 C76 1.414(12)
C64 H64 0.9500
C65 C67 1.374(13)
C65 H65 0.9500
C66 H66 0.9500
C67 C75 1.407(13)
C67 C95 1.451(13)
C68 C139 1.197(15)
C68 C145 1.442(14)
C69 C114 1.377(13)
C69 C170 1.393(13)
C69 H69 0.9500
C71 C105 1.377(11)
C71 H71 0.9500
C72 H72 0.9500
C73 C109 1.412(11)
C73 H73 0.9500
C74 H74 0.9500
C75 C116 1.349(15)
C75 H75 0.9500
C77 C120 1.365(13)
C77 C107 1.394(13)
C78 H78 0.9500
C79 C82 1.397(11)
C79 C90 1.405(11)
C80 H80 0.9500
C81 C153 1.352(15)
C81 C96 1.426(12)
C81 C140 1.433(13)
C82 C106 1.369(14)
C82 H82 0.9500
C83 C177 1.401(13)
C83 H83 0.9500
C85 C157 1.370(15)
C85 C93 1.433(14)
C85 H85 0.9500
C88 H88 0.9500
C89 C97 1.429(14)
C90 C113 1.378(14)
C90 H90 0.9500
C91 C134 1.391(13)
C91 C92 1.399(12)
C92 C189 1.393(19)
C92 H92 0.9500
C93 C163 1.378(14)
C94 C100 1.395(11)
C94 H94 0.9500
C95 C132 1.219(16)
C96 H96 0.9500
C97 C169 1.352(17)
C97 H97 0.9500
C98 C175 1.250(15)
C99 C128 1.383(16)
C99 H99 0.9500
C100 H100 0.9500
C101 C103 1.401(13)
C101 H101 0.9500
C102 C147 1.366(14)
C102 C171 1.373(15)
C102 C115 1.478(12)
C103 H103 0.9500
C104 C170 1.381(12)
C104 C130 1.400(13)
C104 C109 1.458(12)
C105 H105 0.9500
C106 C174 1.393(14)
C106 H106 0.9500
C107 C158 1.406(15)
C107 H107 0.9500
C108 C111 1.397(14)
C108 H108 0.9500
C109 C173 1.396(12)
C110 C161 1.364(17)
C110 C118 1.405(14)
C110 H110 0.9500
C111 H111 0.9500
C113 C174 1.386(14)
C113 H113 0.9500
C114 C160 1.391(13)
C114 C162 1.424(13)
C115 C144 1.379(12)
C115 C173 1.422(12)
C116 H116 0.9500
C117 C119 1.408(14)
C117 H117 0.9500
C118 C138 1.395(13)
C119 C142 1.370(18)
C119 H119 0.9500
C120 C179 1.384(16)
C120 H120 0.9500
C121 C190 1.379(15)
C121 H121 0.9500
C122 C129 1.326(15)
C122 C177 1.364(16)
C122 H122 0.9500
C123 C152 1.384(16)
C123 C204 1.40(2)
C123 H123 0.9500
C124 C162 1.226(13)
C125 C141 1.380(14)
C125 H125 0.9500
C126 C129 1.420(14)
C126 H126 0.9500
C128 C142 1.373(17)
C128 H128 0.9500
C129 H129 0.9500
C130 C160 1.336(14)
C130 H130 0.9500
C131 C181 1.397(15)
C131 C232 1.406(19)
C133 C141 1.394(15)
C133 H133 0.9500
C134 C143 1.342(15)
C134 H134 0.9500
C135 C203 1.372(18)
C135 C210 1.378(18)
C136 C180 1.32(2)
C136 C155 1.420(14)
C136 H136 0.9500
C138 C199 1.377(16)
C138 H138 0.9500
C140 C156 1.188(14)
C141 H141 0.9500
C142 C187 1.416(17)
C143 C192 1.359(18)
C143 H143 0.9500
C144 H144 0.9500
C145 C157 1.398(15)
C145 C164 1.404(15)
C146 C172 1.36(2)
C146 C195 1.38(2)
C146 H146 0.9500
C147 C159 1.373(16)
C147 H147 0.9500
C148 C188 1.399(16)
C148 H148 0.9500
C149 C159 1.328(17)
C149 C237 1.423(17)
C149 C151 1.433(14)
C151 C213 1.234(17)
C152 C172 1.412(16)
C153 C166 1.402(14)
C153 H153 0.9500
C154 C167 1.412(14)
C154 H154 0.9500
C155 H155 0.9500
C157 H157 0.9500
C158 C168 1.391(17)
C158 H158 0.9500
C159 H159 0.9500
C160 H160 0.9500
C161 C216 1.391(19)
C161 H161 0.9500
C163 C164 1.388(14)
C163 H163 0.9500
C164 H164 0.9500
C166 H166 0.9500
C167 H167 0.9500
C168 C179 1.368(17)
C168 H168 0.9500
C169 C182 1.37(2)
C169 H169 0.9500
C170 H170 0.9500
C171 C237 1.384(17)
C171 H171 0.9500
C172 H172 0.9500
C173 H173 0.9500
C174 H174 0.9500
C176 C8A 1.37(2)
C176 C217 1.39(2)
C177 H177 0.9500
C178 C206 1.36(2)
C178 C243 1.41(2)
C179 H179 0.9500
C180 C264 1.43(3)
C180 H180 0.9500
C181 C252 1.38(2)
C181 H181 0.9500
C182 C183 1.39(2)
C182 H182 0.9500
C183 H183 0.9500
C184 C190 1.38(2)
C184 C188 1.38(2)
C184 H184 0.9500
C186 C187 1.220(19)
C188 H188 0.9500
C189 C192 1.39(2)
C189 H189 0.9500
C190 H190 0.9500
C192 H192 0.9500
C193 C264 1.35(2)
C193 H193 0.9500
C195 C204 1.37(2)
C195 H195 0.9500
C196 C6A 1.38(2)
C196 C223 1.41(2)
C198 C16A 1.3900
C198 C254 1.3900
C16A C12D 1.3900
C16A H16A 0.9500
C12D C44A 1.3900
C12D H12D 0.9500
C44A C28B 1.3900
C44A H44A 0.9500
C28B C254 1.3900
C28B H28B 0.9500
C254 H254 0.9500
C199 C216 1.397(19)
C199 H199 0.9500
C200 C233 1.37(2)
C200 C224 1.42(2)
C202 C225 1.37(2)
C202 C211 1.405(16)
C202 H202 0.9500
C203 C287 1.40(3)
C203 H203 0.9500
C204 H204 0.9500
C206 C215 1.37(2)
C206 H206 0.9500
C208 C273 1.369(18)
C208 C238 1.416(15)
C210 C239 1.448(16)
C210 H210 0.9500
C211 C227 1.39(2)
C215 C260 1.32(3)
C215 H215 0.9500
C216 H216 0.9500
C217 C267 1.41(2)
C217 H217 0.9500
C223 C250 1.26(3)
C223 H223 0.9500
C224 C43A 1.29(4)
C224 H224 0.9500
C225 C272 1.40(2)
C225 H225 0.9500
C227 C21A 1.30(2)
C227 H227 0.9500
C232 C257 1.38(2)
C232 H232 0.9500
C233 C27B 1.40(3)
C233 H233 0.9500
C234 C287 1.28(3)
C234 C239 1.38(3)
C234 H234 0.9500
C237 H237 0.9500
C238 C279 1.35(2)
C238 H238 0.9500
C239 H239 0.9500
C243 C15A 1.39(3)
C243 H243 0.9500
C250 C18A 1.41(4)
C250 H250 0.9500
C251 C294 1.38(3)
C251 C8A 1.43(2)
C251 H251 0.9500
C252 C283 1.45(3)
C252 H252 0.9500
C257 C283 1.28(3)
C257 H257 0.9500
C260 C15A 1.36(4)
C260 H260 0.9500
C264 H264 0.9500
C267 C294 1.35(3)
C267 H267 0.9500
C268 C273 1.39(2)
C268 C22A 1.41(3)
C268 H268 0.9500
C272 C21A 1.45(2)
C272 H272 0.9500
C273 H273 0.9500
C279 C22A 1.33(3)
C279 H279 0.9500
C281 C241 1.3900
C281 C39B 1.3900
C241 C40A 1.3900
C241 H241 0.9500
C40A C13A 1.3900
C40A H40A 0.9500
C13A C12A 1.3900
C13A H13A 0.9500
C12A C39B 1.3900
C12A H12A 0.9500
C39B H39B 0.9500
C283 H283 0.9500
C287 H287 0.9500
C294 H294 0.9500
C6A C10A 1.33(3)
C6A H6A 0.9500
C8A H8A 0.9500
C10A C18A 1.36(4)
C10A H10A 0.9500
C15A H15A 0.9500
C18A H18A 0.9500
C21A H21A 0.9500
C22A H22A 0.9500
C39A C262 1.3900
C39A C28A 1.3900
C39A H39A 0.9500
C262 C191 1.3900
C262 H262 0.9500
C191 C221 1.3900
C221 C31A 1.3900
C221 H221 0.9500
C31A C28A 1.3900
C31A H31A 0.9500
C28A H28A 0.9500
C43A C58A 1.36(6)
C43A H43A 0.9500
C27B C58A 1.51(5)
C27B H27B 0.9500
C58A H58A 0.9500
Cl1 C1S 1.745(9)
Cl2 C1S 1.709(12)
C1S H1SA 0.9900
C1S H1SB 0.9900
C1D C11B 1.3900
C1D C197 1.3900
C1D H1D 0.9500
C11B C29A 1.3900
C11B H11B 0.9500
C29A C11D 1.3900
C29A H29A 0.9500
C11D C4C 1.3900
C11D H11D 0.9500
C4C C197 1.3900
C4C H4C 0.9500
C1E C1 1.3900
C1E C1F 1.3900
C1E H1E 0.9500
C1 C1A 1.3900
C1A C1B 1.3900
C1A H1A 0.9500
C1B C1C 1.3900
C1B H1B 0.9500
C1C C1F 1.3900
C1C H1C 0.9500
C1F H1F 0.9500

loop_
_platon_squeeze_void_nr
_platon_squeeze_void_average_x
_platon_squeeze_void_average_y
_platon_squeeze_void_average_z
_platon_squeeze_void_volume
_platon_squeeze_void_count_electrons
_platon_squeeze_void_content
1 -0.001 0.000 0.000 8006 258 ' '
